data_7120397
loop_
_publ_author_name
'Mastalerz, Michael'
'Hu, Xin-Yue'
'Zhang, Wen-Shan'
'Schr\"oder, Rasmus R.'
'Wacker, Irene'
'Rominger, Frank -'

_publ_section_title
;
 Transforming a chemically labile [2+3] imine cage into a robust carbamate
 cage
;
_journal_name_full 'Chem. Commun.'
_journal_paper_doi 10.1039/C7CC03677A
_journal_year 2017
_chemical_formula_sum 'C88 H52 N6 O12'
_chemical_formula_weight 1385.35
_space_group_crystal_system triclinic
_space_group_IT_number 2
_space_group_name_Hall '-P 1'
_space_group_name_H-M_alt 'P -1'
_symmetry_space_group_name_Hall '-P 1'
_symmetry_space_group_name_H-M 'P -1'
_atom_sites_solution_hydrogens geom
_audit_creation_method SHELXL-2014/7
_audit_update_record
;
2017-05-02 deposited with the CCDC.
2017-07-07 downloaded from the CCDC.
;
_cell_angle_alpha 76.070(2)
_cell_angle_beta 87.338(2)
_cell_angle_gamma 84.030(2)
_cell_formula_units_Z 4
_cell_length_a 18.7671(3)
_cell_length_b 19.4091(4)
_cell_length_c 27.7570(6)
_cell_measurement_reflns_used 86976
_cell_measurement_temperature 100(2)
_cell_measurement_theta_max 69.00
_cell_measurement_theta_min 2.36
_cell_volume 9757.6(3)
_computing_cell_refinement 'STOE X-AREA'
_computing_data_collection 'STOE X-AREA'
_computing_data_reduction 'STOE X-RED'
_computing_molecular_graphics 'Bruker SHELXTL'
_computing_publication_material 'Bruker SHELXTL'
_computing_structure_refinement 'SHELXL-2014/7 (Sheldrick, 2014)'
_computing_structure_solution 'SHELXT-2014 (Sheldrick 2014)'
_diffrn_ambient_temperature 100(2)
_diffrn_detector_area_resol_mean 5.81
_diffrn_measured_fraction_theta_full 0.964
_diffrn_measured_fraction_theta_max 0.951
_diffrn_measurement_device_type 'STOE Stadivari'
_diffrn_measurement_method 'rotation method'
_diffrn_radiation_type CuK\a
_diffrn_radiation_wavelength 1.54178
_diffrn_reflns_av_R_equivalents 0.0454
_diffrn_reflns_av_unetI/netI 0.0368
_diffrn_reflns_Laue_measured_fraction_full 0.964
_diffrn_reflns_Laue_measured_fraction_max 0.951
_diffrn_reflns_limit_h_max 22
_diffrn_reflns_limit_h_min -18
_diffrn_reflns_limit_k_max 19
_diffrn_reflns_limit_k_min -23
_diffrn_reflns_limit_l_max 33
_diffrn_reflns_limit_l_min -31
_diffrn_reflns_number 99968
_diffrn_reflns_point_group_measured_fraction_full 0.964
_diffrn_reflns_point_group_measured_fraction_max 0.951
_diffrn_reflns_theta_full 67.679
_diffrn_reflns_theta_max 68.630
_diffrn_reflns_theta_min 2.356
_diffrn_source 'Genix3D Cu HF'
_exptl_absorpt_coefficient_mu 0.518
_exptl_absorpt_correction_T_max 1.692
_exptl_absorpt_correction_T_min 0.557
_exptl_absorpt_correction_type multi-scan
_exptl_crystal_colour colourless
_exptl_crystal_density_diffrn 0.943
_exptl_crystal_description needle
_exptl_crystal_F_000 2872
_exptl_crystal_size_max 0.270
_exptl_crystal_size_mid 0.050
_exptl_crystal_size_min 0.050
_refine_diff_density_max 0.363
_refine_diff_density_min -0.273
_refine_diff_density_rms 0.053
_refine_ls_extinction_method none
_refine_ls_goodness_of_fit_ref 1.112
_refine_ls_hydrogen_treatment constr
_refine_ls_matrix_type full
_refine_ls_number_parameters 1909
_refine_ls_number_reflns 34263
_refine_ls_number_restraints 5643
_refine_ls_restrained_S_all 1.035
_refine_ls_R_factor_all 0.0882
_refine_ls_R_factor_gt 0.0707
_refine_ls_shift/su_max 0.000
_refine_ls_shift/su_mean 0.000
_refine_ls_structure_factor_coef Fsqd
_refine_ls_weighting_details 'w=1/[\s^2^(Fo^2^)+(0.0724P)^2^+14.4856P] where P=(Fo^2^+2Fc^2^)/3'
_refine_ls_weighting_scheme calc
_refine_ls_wR_factor_gt 0.1900
_refine_ls_wR_factor_ref 0.2006
_reflns_Friedel_coverage 0.000
_reflns_number_gt 25908
_reflns_number_total 34263
_reflns_threshold_expression 'I > 2\s(I)'
_cod_data_source_file c7cc03677a2.cif
_cod_data_source_block xh1_sq
_cod_database_code 7120397
_shelx_shelxl_version_number 2014/7
_shelx_space_group_comment
; 
The symmetry employed for this shelxl refinement is uniquely defined 
by the following loop, which should always be used as a source of 
symmetry information in preference to the above space-group names. 
They are only intended as comments. 
;
_shelx_estimated_absorpt_t_min 0.873
_shelx_estimated_absorpt_t_max 0.975
_exptl_absorpt_special_details 'STOE X-AREA Laue Analyzer'

loop_
_space_group_symop_operation_xyz
'x, y, z'
'-x, -y, -z'

loop_
_atom_site_label
_atom_site_type_symbol
_atom_site_fract_x
_atom_site_fract_y
_atom_site_fract_z
_atom_site_U_iso_or_equiv
_atom_site_adp_type
_atom_site_occupancy
_atom_site_site_symmetry_order
_atom_site_calc_flag
_atom_site_refinement_flags_posn
_atom_site_refinement_flags_adp
C1_1 C 0.50465(17) 0.86111(16) 0.32616(12) 0.0332(7) Uani 1 1 d D U
H1_1 H 0.4715 0.9045 0.3273 0.040 Uiso 1 1 calc R U
C2_1 C 0.59046(18) 0.74797(17) 0.32324(12) 0.0357(7) Uani 1 1 d D U
H2_1 H 0.6236 0.7045 0.3222 0.043 Uiso 1 1 calc R U
C3_1 C 0.23593(16) 1.30067(16) 0.42847(11) 0.0305(6) Uani 1 1 d D U
H3_1 H 0.2656 1.2544 0.4299 0.037 Uiso 1 1 calc R U
C4_1 C 0.15884(16) 1.42116(16) 0.42523(11) 0.0313(7) Uani 1 1 d D U
H4_1 H 0.1292 1.4675 0.4238 0.038 Uiso 1 1 calc R U
C11_1 C 0.46809(17) 0.80361(16) 0.31048(12) 0.0336(7) Uani 1 1 d D U
C12_1 C 0.39640(18) 0.80653(17) 0.30170(12) 0.0353(7) Uani 1 1 d D U
H12_1 H 0.3655 0.8483 0.3023 0.042 Uiso 1 1 calc R U
C13_1 C 0.36960(17) 0.74703(17) 0.29186(13) 0.0366(7) Uani 1 1 d D U
C14_1 C 0.41411(19) 0.68616(17) 0.28969(13) 0.0393(8) Uani 1 1 d D U
H14_1 H 0.3950 0.6464 0.2825 0.047 Uiso 1 1 calc R U
C15_1 C 0.48722(18) 0.68379(17) 0.29815(13) 0.0359(7) Uani 1 1 d D U
H15_1 H 0.5182 0.6423 0.2969 0.043 Uiso 1 1 calc R U
C16_1 C 0.51421(18) 0.74251(17) 0.30840(12) 0.0356(7) Uani 1 1 d D U
N17_1 N 0.29370(15) 0.75126(14) 0.28544(11) 0.0393(6) Uani 1 1 d D U
C18_1 C 0.25358(19) 0.70762(18) 0.31900(15) 0.0441(8) Uani 1 1 d D U
O18_1 O 0.27510(15) 0.65610(13) 0.34999(11) 0.0541(7) Uani 1 1 d D U
O19_1 O 0.18037(13) 0.72782(12) 0.31759(11) 0.0472(6) Uani 1 1 d D U
C21_1 C 0.53683(18) 0.82411(17) 0.37605(12) 0.0354(7) Uani 1 1 d D U
C22_1 C 0.52362(18) 0.84484(18) 0.42035(12) 0.0365(7) Uani 1 1 d D U
H22_1 H 0.4922 0.8861 0.4216 0.044 Uiso 1 1 calc R U
C23_1 C 0.55710(19) 0.80435(18) 0.46283(12) 0.0382(7) Uani 1 1 d D U
C24_1 C 0.60307(19) 0.74369(19) 0.46191(13) 0.0413(8) Uani 1 1 d D U
H24_1 H 0.6252 0.7166 0.4915 0.050 Uiso 1 1 calc R U
C25_1 C 0.61660(19) 0.72265(18) 0.41730(13) 0.0403(8) Uani 1 1 d D U
H25_1 H 0.6482 0.6815 0.4161 0.048 Uiso 1 1 calc R U
C26_1 C 0.58294(18) 0.76306(17) 0.37485(12) 0.0357(7) Uani 1 1 d D U
N27_1 N 0.54364(16) 0.82668(16) 0.50871(11) 0.0423(7) Uani 1 1 d D U
C28_1 C 0.59932(19) 0.84382(19) 0.53103(13) 0.0411(8) Uani 1 1 d D U
O28_1 O 0.66037(13) 0.84419(14) 0.51545(10) 0.0469(6) Uani 1 1 d D U
O29_1 O 0.58424(13) 0.86217(14) 0.57577(9) 0.0448(6) Uani 1 1 d D U
C31_1 C 0.56895(17) 0.87699(16) 0.29114(12) 0.0325(7) Uani 1 1 d D U
C32_1 C 0.58537(17) 0.94351(17) 0.26463(12) 0.0360(7) Uani 1 1 d D U
H32_1 H 0.5534 0.9847 0.2649 0.043 Uiso 1 1 calc R U
C33_1 C 0.64958(18) 0.94885(17) 0.23756(12) 0.0380(7) Uani 1 1 d D U
C34_1 C 0.69565(19) 0.88900(18) 0.23541(13) 0.0402(8) Uani 1 1 d D U
H34_1 H 0.7389 0.8938 0.2163 0.048 Uiso 1 1 calc R U
C35_1 C 0.67828(18) 0.82179(18) 0.26140(12) 0.0362(7) Uani 1 1 d D U
H35_1 H 0.7095 0.7805 0.2599 0.043 Uiso 1 1 calc R U
C36_1 C 0.61530(17) 0.81538(16) 0.28952(12) 0.0335(7) Uani 1 1 d D U
N37_1 N 0.67045(15) 1.01953(15) 0.21691(10) 0.0384(6) Uani 1 1 d D U
C38_1 C 0.65970(17) 1.05184(18) 0.16871(12) 0.0374(7) Uani 1 1 d D U
O38_1 O 0.64102(13) 1.02548(14) 0.13669(9) 0.0445(6) Uani 1 1 d D U
O39_1 O 0.67190(12) 1.12382(13) 0.15505(8) 0.0402(5) Uani 1 1 d D U
C41_1 C 0.17853(16) 1.31684(16) 0.38950(11) 0.0301(6) Uani 1 1 d D U
C42_1 C 0.16537(17) 1.27503(16) 0.35757(12) 0.0317(7) Uani 1 1 d D U
H42_1 H 0.1947 1.2321 0.3576 0.038 Uiso 1 1 calc R U
C43_1 C 0.10823(17) 1.29708(17) 0.32535(12) 0.0343(7) Uani 1 1 d D U
C44_1 C 0.06536(17) 1.35994(17) 0.32505(13) 0.0350(7) Uani 1 1 d D U
H44_1 H 0.0259 1.3736 0.3034 0.042 Uiso 1 1 calc R U
C45_1 C 0.07976(17) 1.40292(17) 0.35608(12) 0.0342(7) Uani 1 1 d D U
H45_1 H 0.0510 1.4464 0.3554 0.041 Uiso 1 1 calc R U
C46_1 C 0.13665(16) 1.38146(16) 0.38812(12) 0.0309(6) Uani 1 1 d D U
N47_1 N 0.09357(15) 1.25411(14) 0.29198(10) 0.0363(6) Uani 1 1 d D U
C48_1 C 0.08967(19) 1.28502(17) 0.24302(12) 0.0380(7) Uani 1 1 d D U
O48_1 O 0.10356(14) 1.34556(12) 0.22337(9) 0.0441(6) Uani 1 1 d D U
O49_1 O 0.06772(14) 1.24474(12) 0.21302(9) 0.0426(6) Uani 1 1 d D U
C51_1 C 0.19591(16) 1.30348(16) 0.47692(11) 0.0309(6) Uani 1 1 d D U
C52_1 C 0.19596(17) 1.24824(17) 0.51893(12) 0.0327(7) Uani 1 1 d D U
H52_1 H 0.2255 1.2050 0.5204 0.039 Uiso 1 1 calc R U
C53_1 C 0.15166(17) 1.25719(17) 0.55925(12) 0.0344(7) Uani 1 1 d D U
C54_1 C 0.10887(19) 1.32037(18) 0.55761(13) 0.0400(8) Uani 1 1 d D U
H54_1 H 0.0787 1.3255 0.5852 0.048 Uiso 1 1 calc R U
C55_1 C 0.11017(18) 1.37649(18) 0.51542(12) 0.0378(7) Uani 1 1 d D U
H55_1 H 0.0815 1.4201 0.5143 0.045 Uiso 1 1 calc R U
C56_1 C 0.15348(16) 1.36797(16) 0.47528(12) 0.0322(7) Uani 1 1 d D U
N57_1 N 0.15028(15) 1.19724(15) 0.60174(10) 0.0378(6) Uani 1 1 d D U
C58_1 C 0.09288(19) 1.15877(19) 0.60876(13) 0.0416(8) Uani 1 1 d D U
O58_1 O 0.03287(13) 1.18035(14) 0.59416(11) 0.0508(6) Uani 1 1 d D U
O59_1 O 0.10567(13) 1.08846(13) 0.63510(10) 0.0469(6) Uani 1 1 d D U
C61_1 C 0.27959(16) 1.36473(16) 0.41643(11) 0.0304(6) Uani 1 1 d D U
C62_1 C 0.35259(17) 1.36268(17) 0.40717(12) 0.0331(7) Uani 1 1 d D U
H62_1 H 0.3806 1.3185 0.4088 0.040 Uiso 1 1 calc R U
C63_1 C 0.38454(17) 1.42651(18) 0.39535(12) 0.0371(7) Uani 1 1 d D U
C64_1 C 0.34400(18) 1.49152(18) 0.39194(13) 0.0381(7) Uani 1 1 d D U
H64_1 H 0.3662 1.5348 0.3832 0.046 Uiso 1 1 calc R U
C65_1 C 0.27022(17) 1.49246(17) 0.40158(12) 0.0352(7) Uani 1 1 d D U
H65_1 H 0.2418 1.5366 0.3990 0.042 Uiso 1 1 calc R U
C66_1 C 0.23856(16) 1.42943(16) 0.41483(12) 0.0325(7) Uani 1 1 d D U
N67_1 N 0.46060(15) 1.42246(17) 0.38524(11) 0.0413(7) Uani 1 1 d D U
C68_1 C 0.50480(18) 1.4100(2) 0.42403(14) 0.0452(8) Uani 1 1 d D U
O68_1 O 0.48818(14) 1.41335(17) 0.46583(10) 0.0566(7) Uani 1 1 d D U
O69_1 O 0.57623(12) 1.39069(15) 0.41405(9) 0.0456(6) Uani 1 1 d D U
C111_1 C 0.11701(18) 0.94512(17) 0.27175(13) 0.0378(7) Uani 1 1 d D U
C112_1 C 0.17507(18) 0.91430(17) 0.24798(13) 0.0373(7) Uani 1 1 d D U
H112_1 H 0.2006 0.9433 0.2217 0.045 Uiso 1 1 calc R U
C113_1 C 0.19536(18) 0.84147(17) 0.26271(13) 0.0388(7) Uani 1 1 d D U
C114_1 C 0.15778(19) 0.80070(17) 0.30106(14) 0.0426(8) Uani 1 1 d D U
C115_1 C 0.09965(19) 0.82894(18) 0.32537(15) 0.0442(8) Uani 1 1 d D U
H115_1 H 0.0744 0.7996 0.3516 0.053 Uiso 1 1 calc R U
C116_1 C 0.07971(19) 0.90190(18) 0.30984(14) 0.0430(8) Uani 1 1 d D U
H116_1 H 0.0399 0.9226 0.3256 0.052 Uiso 1 1 calc R U
C117_1 C 0.26003(18) 0.80387(18) 0.24352(13) 0.0401(8) Uani 1 1 d D U
H11A_1 H 0.2460 0.7797 0.2183 0.048 Uiso 1 1 calc R U
H11B_1 H 0.2942 0.8386 0.2277 0.048 Uiso 1 1 calc R U
C121_1 C 0.37903(18) 0.95267(17) 0.60185(12) 0.0362(7) Uani 1 1 d D U
C122_1 C 0.38906(19) 0.90337(18) 0.57217(12) 0.0394(8) Uani 1 1 d D U
H122_1 H 0.3488 0.8915 0.5574 0.047 Uiso 1 1 calc R U
C123_1 C 0.45652(19) 0.87152(18) 0.56396(12) 0.0381(7) Uani 1 1 d D U
C124_1 C 0.51440(19) 0.89091(19) 0.58482(12) 0.0400(8) Uani 1 1 d D U
C125_1 C 0.50726(19) 0.93837(19) 0.61524(13) 0.0422(8) Uani 1 1 d D U
H125_1 H 0.5478 0.9499 0.6300 0.051 Uiso 1 1 calc R U
C126_1 C 0.43865(19) 0.96857(19) 0.62346(13) 0.0408(8) Uani 1 1 d D U
H126_1 H 0.4324 1.0010 0.6444 0.049 Uiso 1 1 calc R U
C127_1 C 0.4723(2) 0.8182(2) 0.53298(14) 0.0452(8) Uani 1 1 d D U
H12A_1 H 0.4714 0.7693 0.5542 0.054 Uiso 1 1 calc R U
H12B_1 H 0.4353 0.8254 0.5075 0.054 Uiso 1 1 calc R U
C131_1 C 0.63724(17) 1.24113(18) 0.26339(12) 0.0351(7) Uani 1 1 d D U
C132_1 C 0.66391(17) 1.16916(17) 0.27619(12) 0.0362(7) Uani 1 1 d D U
H132_1 H 0.6731 1.1466 0.3100 0.043 Uiso 1 1 calc R U
C133_1 C 0.67706(17) 1.13049(17) 0.24031(12) 0.0348(7) Uani 1 1 d D U
C134_1 C 0.66145(17) 1.16304(18) 0.19158(12) 0.0349(7) Uani 1 1 d D U
C135_1 C 0.63606(17) 1.23436(18) 0.17725(12) 0.0367(7) Uani 1 1 d D U
H135_1 H 0.6268 1.2563 0.1434 0.044 Uiso 1 1 calc R U
C136_1 C 0.62426(17) 1.27331(18) 0.21357(12) 0.0367(7) Uani 1 1 d D U
H136_1 H 0.6072 1.3224 0.2042 0.044 Uiso 1 1 calc R U
C137_1 C 0.7056(2) 1.05388(18) 0.25001(14) 0.0416(8) Uani 1 1 d D U
H13A_1 H 0.7581 1.0499 0.2438 0.050 Uiso 1 1 calc R U
H13B_1 H 0.6959 1.0299 0.2851 0.050 Uiso 1 1 calc R U
C141_1 C 0.09897(17) 1.02358(17) 0.25668(13) 0.0362(7) Uani 1 1 d D U
C142_1 C 0.08602(18) 1.06370(17) 0.29243(13) 0.0379(7) Uani 1 1 d D U
H142_1 H 0.0844 1.0401 0.3266 0.045 Uiso 1 1 calc R U
C143_1 C 0.07556(17) 1.13745(16) 0.27853(12) 0.0339(7) Uani 1 1 d D U
C144_1 C 0.07667(18) 1.17075(17) 0.22878(12) 0.0361(7) Uani 1 1 d D U
C145_1 C 0.08876(19) 1.13301(18) 0.19211(13) 0.0400(8) Uani 1 1 d D U
H145_1 H 0.0892 1.1571 0.1580 0.048 Uiso 1 1 calc R U
C146_1 C 0.10015(19) 1.05948(18) 0.20655(13) 0.0396(8) Uani 1 1 d D U
H146_1 H 0.1089 1.0329 0.1820 0.048 Uiso 1 1 calc R U
C147_1 C 0.0654(2) 1.18484(17) 0.31451(13) 0.0396(8) Uani 1 1 d D U
H14A_1 H 0.0138 1.1927 0.3229 0.047 Uiso 1 1 calc R U
H14B_1 H 0.0909 1.1616 0.3455 0.047 Uiso 1 1 calc R U
C151_1 C 0.30638(18) 0.98793(17) 0.61027(12) 0.0368(7) Uani 1 1 d D U
C152_1 C 0.29925(18) 1.05889(17) 0.61479(12) 0.0357(7) Uani 1 1 d D U
H152_1 H 0.3403 1.0846 0.6114 0.043 Uiso 1 1 calc R U
C153_1 C 0.23289(18) 1.09147(17) 0.62419(12) 0.0369(7) Uani 1 1 d D U
C154_1 C 0.17350(18) 1.05433(18) 0.62727(13) 0.0393(7) Uani 1 1 d D U
C155_1 C 0.1782(2) 0.98453(18) 0.62255(13) 0.0426(8) Uani 1 1 d D U
H155_1 H 0.1367 0.9596 0.6254 0.051 Uiso 1 1 calc R U
C156_1 C 0.24499(19) 0.95214(19) 0.61350(13) 0.0413(8) Uani 1 1 d D U
H156_1 H 0.2491 0.9047 0.6094 0.050 Uiso 1 1 calc R U
C157_1 C 0.21671(18) 1.16763(18) 0.62732(13) 0.0385(7) Uani 1 1 d D U
H15A_1 H 0.2118 1.1701 0.6625 0.046 Uiso 1 1 calc R U
H15B_1 H 0.2565 1.1956 0.6118 0.046 Uiso 1 1 calc R U
C161_1 C 0.62380(17) 1.28245(18) 0.30235(12) 0.0365(7) Uani 1 1 d D U
C162_1 C 0.56474(17) 1.33393(18) 0.29862(12) 0.0366(7) Uani 1 1 d D U
H162_1 H 0.5350 1.3435 0.2705 0.044 Uiso 1 1 calc R U
C163_1 C 0.54921(17) 1.37086(18) 0.33505(12) 0.0373(7) Uani 1 1 d D U
C164_1 C 0.59251(17) 1.35588(19) 0.37568(13) 0.0391(7) Uani 1 1 d D U
C165_1 C 0.65160(18) 1.30590(19) 0.38094(13) 0.0408(8) Uani 1 1 d D U
H165_1 H 0.6810 1.2967 0.4092 0.049 Uiso 1 1 calc R U
C166_1 C 0.66652(18) 1.26972(19) 0.34368(12) 0.0386(7) Uani 1 1 d D U
H166_1 H 0.7070 1.2354 0.3465 0.046 Uiso 1 1 calc R U
C167_1 C 0.48630(19) 1.4262(2) 0.33395(13) 0.0450(8) Uani 1 1 d D U
H16A_1 H 0.5010 1.4743 0.3187 0.054 Uiso 1 1 calc R U
H16B_1 H 0.4476 1.4169 0.3140 0.054 Uiso 1 1 calc R U
C1_2 C -0.00705(15) 0.49168(16) 0.20127(11) 0.0290(6) Uani 1 1 d D U
H1_2 H 0.0188 0.4608 0.1807 0.035 Uiso 1 1 calc R U
C2_2 C -0.07392(16) 0.57125(16) 0.25510(11) 0.0313(7) Uani 1 1 d D U
H2_2 H -0.0998 0.6022 0.2757 0.038 Uiso 1 1 calc R U
C3_2 C 0.28389(15) 0.20870(16) -0.03415(12) 0.0297(6) Uani 1 1 d D U
H3_2 H 0.2605 0.2390 -0.0123 0.036 Uiso 1 1 calc R U
C4_2 C 0.34451(17) 0.13044(17) -0.09109(13) 0.0358(7) Uani 1 1 d D U
H4_2 H 0.3680 0.0999 -0.1128 0.043 Uiso 1 1 calc R U
C11_2 C 0.04255(15) 0.51781(16) 0.23322(11) 0.0291(6) Uani 1 1 d D U
C12_2 C 0.11649(16) 0.50514(16) 0.23284(12) 0.0308(7) Uani 1 1 d D U
H12_2 H 0.1404 0.4761 0.2128 0.037 Uiso 1 1 calc R U
C13_2 C 0.15494(16) 0.53575(16) 0.26235(12) 0.0313(7) Uani 1 1 d D U
C14_2 C 0.12073(17) 0.57853(17) 0.29193(12) 0.0334(7) Uani 1 1 d D U
H14_2 H 0.1478 0.5983 0.3124 0.040 Uiso 1 1 calc R U
C15_2 C 0.04620(17) 0.59195(17) 0.29103(12) 0.0334(7) Uani 1 1 d D U
H15_2 H 0.0224 0.6221 0.3103 0.040 Uiso 1 1 calc R U
C16_2 C 0.00704(16) 0.56155(16) 0.26218(11) 0.0300(6) Uani 1 1 d D U
N17_2 N 0.23163(13) 0.52096(13) 0.26170(10) 0.0331(6) Uani 1 1 d D U
C18_2 C 0.27246(16) 0.57525(17) 0.24402(13) 0.0366(7) Uani 1 1 d D U
O18_2 O 0.25248(12) 0.63809(12) 0.23282(10) 0.0442(6) Uani 1 1 d D U
O19_2 O 0.34485(11) 0.55541(12) 0.23806(9) 0.0386(5) Uani 1 1 d D U
C21_2 C -0.06332(16) 0.45423(16) 0.23637(12) 0.0310(7) Uani 1 1 d D U
C22_2 C -0.07975(16) 0.38544(16) 0.24129(12) 0.0320(7) Uani 1 1 d D U
H22_2 H -0.0551 0.3562 0.2217 0.038 Uiso 1 1 calc R U
C23_2 C -0.13295(17) 0.35912(17) 0.27534(12) 0.0348(7) Uani 1 1 d D U
C24_2 C -0.16896(17) 0.40015(18) 0.30482(13) 0.0373(7) Uani 1 1 d D U
H24_2 H -0.2051 0.3813 0.3279 0.045 Uiso 1 1 calc R U
C25_2 C -0.15139(17) 0.46979(18) 0.30023(12) 0.0352(7) Uani 1 1 d D U
H25_2 H -0.1752 0.4984 0.3205 0.042 Uiso 1 1 calc R U
C26_2 C -0.09911(16) 0.49700(17) 0.26595(12) 0.0316(7) Uani 1 1 d D U
N27_2 N -0.15011(15) 0.28774(14) 0.27685(11) 0.0388(6) Uani 1 1 d D U
C28_2 C -0.13121(19) 0.23385(18) 0.31583(13) 0.0411(8) Uani 1 1 d D U
O28_2 O -0.10970(16) 0.23973(14) 0.35494(10) 0.0552(7) Uani 1 1 d D U
O29_2 O -0.13612(14) 0.16583(12) 0.30969(9) 0.0445(6) Uani 1 1 d D U
C31_2 C -0.04543(15) 0.55929(16) 0.17035(11) 0.0290(6) Uani 1 1 d D U
C32_2 C -0.04275(17) 0.58170(17) 0.11944(12) 0.0334(7) Uani 1 1 d D U
H32_2 H -0.0174 0.5525 0.1001 0.040 Uiso 1 1 calc R U
C33_2 C -0.07738(18) 0.64732(17) 0.09652(12) 0.0357(7) Uani 1 1 d D U
C34_2 C -0.11618(18) 0.68962(18) 0.12470(12) 0.0379(7) Uani 1 1 d D U
H34_2 H -0.1407 0.7340 0.1088 0.045 Uiso 1 1 calc R U
C35_2 C -0.11894(17) 0.66647(17) 0.17639(12) 0.0353(7) Uani 1 1 d D U
H35_2 H -0.1458 0.6947 0.1958 0.042 Uiso 1 1 calc R U
C36_2 C -0.08232(16) 0.60234(16) 0.19914(11) 0.0304(6) Uani 1 1 d D U
N37_2 N -0.06826(15) 0.67272(15) 0.04397(10) 0.0400(6) Uani 1 1 d D U
C38_2 C -0.12161(19) 0.6704(2) 0.01384(13) 0.0434(8) Uani 1 1 d D U
O38_2 O -0.17919(14) 0.64906(16) 0.02639(10) 0.0526(7) Uani 1 1 d D U
O39_2 O -0.10762(15) 0.69625(16) -0.03637(9) 0.0578(7) Uani 1 1 d D U
C41_2 C 0.35196(16) 0.16588(17) -0.01290(12) 0.0328(7) Uani 1 1 d D U
C42_2 C 0.38078(17) 0.16744(17) 0.03124(13) 0.0361(7) Uani 1 1 d D U
H42_2 H 0.3568 0.1951 0.0521 0.043 Uiso 1 1 calc R U
C43_2 C 0.44601(17) 0.12748(18) 0.04489(13) 0.0379(7) Uani 1 1 d D U
C44_2 C 0.48212(19) 0.08917(19) 0.01335(14) 0.0416(8) Uani 1 1 d D U
H44_2 H 0.5279 0.0645 0.0220 0.050 Uiso 1 1 calc R U
C45_2 C 0.45090(17) 0.08690(18) -0.03138(14) 0.0388(8) Uani 1 1 d D U
H45_2 H 0.4750 0.0602 -0.0529 0.047 Uiso 1 1 calc R U
C46_2 C 0.38479(16) 0.12407(17) -0.04353(12) 0.0340(7) Uani 1 1 d D U
N47_2 N 0.47559(16) 0.13110(15) 0.09084(11) 0.0430(7) Uani 1 1 d D U
C48_2 C 0.4804(2) 0.0733(2) 0.12918(14) 0.0457(8) Uani 1 1 d D U
O48_2 O 0.47031(16) 0.01328(14) 0.12750(11) 0.0580(7) Uani 1 1 d D U
O49_2 O 0.49616(14) 0.08464(13) 0.17481(10) 0.0469(6) Uani 1 1 d D U
C51_2 C 0.23593(16) 0.15572(16) -0.04400(12) 0.0308(6) Uani 1 1 d D U
C52_2 C 0.16620(16) 0.14918(16) -0.02700(13) 0.0331(7) Uani 1 1 d D U
H52_2 H 0.1449 0.1779 -0.0059 0.040 Uiso 1 1 calc R U
C53_2 C 0.12742(17) 0.10038(18) -0.04097(14) 0.0391(8) Uani 1 1 d D U
C54_2 C 0.15882(18) 0.05697(18) -0.07043(14) 0.0403(8) Uani 1 1 d D U
H54_2 H 0.1324 0.0224 -0.0788 0.048 Uiso 1 1 calc R U
C55_2 C 0.22972(18) 0.06382(18) -0.08806(14) 0.0401(8) Uani 1 1 d D U
H55_2 H 0.2512 0.0347 -0.1088 0.048 Uiso 1 1 calc R U
C56_2 C 0.26812(17) 0.11368(17) -0.07480(13) 0.0348(7) Uani 1 1 d D U
N57_2 N 0.05485(14) 0.09507(15) -0.02182(11) 0.0389(6) Uani 1 1 d D U
C58_2 C 0.00036(18) 0.1163(2) -0.05365(14) 0.0436(8) Uani 1 1 d D U
O58_2 O 0.00646(14) 0.13348(16) -0.09849(10) 0.0552(7) Uani 1 1 d D U
O59_2 O -0.06787(12) 0.11781(14) -0.03314(9) 0.0444(6) Uani 1 1 d D U
C61_2 C 0.30634(16) 0.25218(16) -0.08511(12) 0.0325(7) Uani 1 1 d D U
C62_2 C 0.30016(16) 0.32530(17) -0.10040(12) 0.0345(7) Uani 1 1 d D U
H62_2 H 0.2786 0.3537 -0.0792 0.041 Uiso 1 1 calc R U
C63_2 C 0.32606(17) 0.35704(17) -0.14756(13) 0.0366(7) Uani 1 1 d D U
C64_2 C 0.35773(19) 0.31672(19) -0.17894(14) 0.0436(8) Uani 1 1 d D U
H64_2 H 0.3746 0.3391 -0.2111 0.052 Uiso 1 1 calc R U
C65_2 C 0.36455(19) 0.24206(19) -0.16255(13) 0.0417(8) Uani 1 1 d D U
H65_2 H 0.3867 0.2136 -0.1835 0.050 Uiso 1 1 calc R U
C66_2 C 0.33899(17) 0.21002(17) -0.11594(12) 0.0352(7) Uani 1 1 d D U
N67_2 N 0.32011(15) 0.43418(15) -0.16076(12) 0.0427(7) Uani 1 1 d D U
C68_2 C 0.37802(19) 0.46641(19) -0.15533(15) 0.0455(8) Uani 1 1 d D U
O68_2 O 0.43909(13) 0.43825(14) -0.15200(12) 0.0569(7) Uani 1 1 d D U
O69_2 O 0.36669(13) 0.53711(13) -0.15327(10) 0.0478(6) Uani 1 1 d D U
C111_2 C 0.41000(16) 0.35506(17) 0.21296(12) 0.0348(7) Uani 1 1 d D U
C112_2 C 0.34912(16) 0.36504(18) 0.24261(12) 0.0346(7) Uani 1 1 d D U
H112_2 H 0.3230 0.3256 0.2572 0.042 Uiso 1 1 calc R U
C113_2 C 0.32655(15) 0.43131(17) 0.25088(12) 0.0317(7) Uani 1 1 d D U
C114_2 C 0.36510(16) 0.48806(17) 0.22955(13) 0.0347(7) Uani 1 1 d D U
C115_2 C 0.42610(17) 0.48093(19) 0.20005(13) 0.0389(8) Uani 1 1 d D U
H115_2 H 0.4523 0.5206 0.1859 0.047 Uiso 1 1 calc R U
C116_2 C 0.44739(16) 0.41394(18) 0.19203(13) 0.0373(7) Uani 1 1 d D U
H116_2 H 0.4886 0.4080 0.1717 0.045 Uiso 1 1 calc R U
C117_2 C 0.26154(16) 0.44697(16) 0.28123(13) 0.0337(7) Uani 1 1 d D U
H11A_2 H 0.2253 0.4140 0.2798 0.040 Uiso 1 1 calc R U
H11B_2 H 0.2747 0.4400 0.3163 0.040 Uiso 1 1 calc R U
C121_2 C -0.11569(17) 0.13146(19) 0.16680(13) 0.0405(8) Uani 1 1 d D U
C122_2 C -0.14718(18) 0.19605(19) 0.17523(14) 0.0414(8) Uani 1 1 d D U
H122_2 H -0.1639 0.2328 0.1478 0.050 Uiso 1 1 calc R U
C123_2 C -0.15474(16) 0.20794(18) 0.22220(13) 0.0376(7) Uani 1 1 d D U
C124_2 C -0.12949(18) 0.15479(18) 0.26190(13) 0.0399(8) Uani 1 1 d D U
C125_2 C -0.09753(18) 0.08868(19) 0.25548(14) 0.0425(8) Uani 1 1 d D U
H125_2 H -0.0814 0.0520 0.2832 0.051 Uiso 1 1 calc R U
C126_2 C -0.09022(18) 0.07845(19) 0.20791(14) 0.0434(8) Uani 1 1 d D U
H126_2 H -0.0675 0.0346 0.2029 0.052 Uiso 1 1 calc R U
C127_2 C -0.18565(18) 0.27720(18) 0.23339(14) 0.0404(8) Uani 1 1 d D U
H12A_2 H -0.1782 0.3172 0.2044 0.049 Uiso 1 1 calc R U
H12B_2 H -0.2378 0.2762 0.2403 0.049 Uiso 1 1 calc R U
C131_2 C 0.0990(2) 0.6398(2) -0.08274(13) 0.0459(8) Uani 1 1 d D U
C132_2 C 0.0878(2) 0.6616(2) -0.03838(13) 0.0456(8) Uani 1 1 d D U
H132_2 H 0.1272 0.6618 -0.0182 0.055 Uiso 1 1 calc R U
C133_2 C 0.0186(2) 0.6829(2) -0.02367(13) 0.0459(8) Uani 1 1 d D U
C134_2 C -0.0376(2) 0.6811(2) -0.05312(13) 0.0520(9) Uani 1 1 d D U
C135_2 C -0.0282(2) 0.6639(3) -0.09835(14) 0.0608(12) Uani 1 1 d D U
H135_2 H -0.0677 0.6659 -0.1190 0.073 Uiso 1 1 calc R U
C136_2 C 0.0404(2) 0.6435(3) -0.11280(15) 0.0577(11) Uani 1 1 d D U
H136_2 H 0.0480 0.6316 -0.1440 0.069 Uiso 1 1 calc R U
C137_2 C -0.0004(2) 0.7022(2) 0.02464(14) 0.0474(9) Uani 1 1 d D U
H13A_2 H 0.0382 0.6824 0.0487 0.057 Uiso 1 1 calc R U
H13B_2 H -0.0058 0.7547 0.0197 0.057 Uiso 1 1 calc R U
C141_2 C 0.43321(17) 0.28372(18) 0.20320(13) 0.0378(7) Uani 1 1 d D U
C142_2 C 0.45223(17) 0.27770(18) 0.15486(13) 0.0373(7) Uani 1 1 d D U
H142_2 H 0.4503 0.3192 0.1284 0.045 Uiso 1 1 calc R U
C143_2 C 0.47383(17) 0.21187(18) 0.14541(13) 0.0376(7) Uani 1 1 d D U
C144_2 C 0.47572(18) 0.15200(18) 0.18393(13) 0.0411(8) Uani 1 1 d D U
C145_2 C 0.45888(19) 0.15541(19) 0.23256(14) 0.0436(8) Uani 1 1 d D U
H145_2 H 0.4614 0.1135 0.2588 0.052 Uiso 1 1 calc R U
C146_2 C 0.43823(18) 0.22202(19) 0.24178(13) 0.0409(8) Uani 1 1 d D U
H146_2 H 0.4273 0.2257 0.2749 0.049 Uiso 1 1 calc R U
C147_2 C 0.4964(2) 0.2012(2) 0.09527(14) 0.0444(8) Uani 1 1 d D U
H14A_2 H 0.4729 0.2400 0.0693 0.053 Uiso 1 1 calc R U
H14B_2 H 0.5489 0.2023 0.0907 0.053 Uiso 1 1 calc R U
C151_2 C -0.10449(18) 0.12355(19) 0.11517(14) 0.0421(8) Uani 1 1 d D U
C152_2 C -0.03841(17) 0.09536(18) 0.09946(13) 0.0386(7) Uani 1 1 d D U
H152_2 H -0.0018 0.0773 0.1230 0.046 Uiso 1 1 calc R U
C153_2 C -0.02501(17) 0.09311(18) 0.05013(13) 0.0388(7) Uani 1 1 d D U
C154_2 C -0.07884(17) 0.11919(19) 0.01655(13) 0.0391(7) Uani 1 1 d D U
C155_2 C -0.14550(18) 0.1458(2) 0.03113(14) 0.0450(8) Uani 1 1 d D U
H155_2 H -0.1824 0.1623 0.0077 0.054 Uiso 1 1 calc R U
C156_2 C -0.15773(18) 0.1481(2) 0.08019(14) 0.0430(8) Uani 1 1 d D U
H156_2 H -0.2033 0.1668 0.0902 0.052 Uiso 1 1 calc R U
C157_2 C 0.04575(18) 0.06591(18) 0.03201(13) 0.0406(8) Uani 1 1 d D U
H15A_2 H 0.0845 0.0797 0.0497 0.049 Uiso 1 1 calc R U
H15B_2 H 0.0493 0.0132 0.0392 0.049 Uiso 1 1 calc R U
C161_2 C 0.17011(19) 0.6108(2) -0.09887(13) 0.0433(8) Uani 1 1 d D U
C162_2 C 0.17484(19) 0.55586(19) -0.12351(13) 0.0415(8) Uani 1 1 d D U
H162_2 H 0.1326 0.5352 -0.1279 0.050 Uiso 1 1 calc R U
C163_2 C 0.23990(18) 0.53047(18) -0.14184(13) 0.0398(8) Uani 1 1 d D U
C164_2 C 0.30049(18) 0.56053(19) -0.13414(13) 0.0424(8) Uani 1 1 d D U
C165_2 C 0.2993(2) 0.6120(2) -0.10722(14) 0.0474(9) Uani 1 1 d D U
H165_2 H 0.3423 0.6294 -0.1006 0.057 Uiso 1 1 calc R U
C166_2 C 0.2340(2) 0.6371(2) -0.09032(14) 0.0469(9) Uani 1 1 d D U
H166_2 H 0.2321 0.6732 -0.0724 0.056 Uiso 1 1 calc R U
C167_2 C 0.24854(18) 0.47322(19) -0.16978(14) 0.0436(8) Uani 1 1 d D U
H16A_2 H 0.2112 0.4400 -0.1587 0.052 Uiso 1 1 calc R U
H16B_2 H 0.2430 0.4946 -0.2057 0.052 Uiso 1 1 calc R U

loop_
_atom_site_aniso_label
_atom_site_aniso_U_11
_atom_site_aniso_U_22
_atom_site_aniso_U_33
_atom_site_aniso_U_23
_atom_site_aniso_U_13
_atom_site_aniso_U_12
C1_1 0.0384(17) 0.0253(15) 0.0384(17) -0.0123(13) 0.0006(13) -0.0036(13)
C2_1 0.0421(17) 0.0291(16) 0.0376(17) -0.0123(13) -0.0009(14) -0.0006(13)
C3_1 0.0309(15) 0.0242(15) 0.0353(16) -0.0067(12) 0.0040(12) -0.0005(12)
C4_1 0.0311(15) 0.0284(15) 0.0336(16) -0.0077(13) 0.0067(12) -0.0012(12)
C11_1 0.0391(16) 0.0268(15) 0.0358(17) -0.0088(13) 0.0000(13) -0.0049(13)
C12_1 0.0432(17) 0.0248(15) 0.0378(18) -0.0068(13) 0.0008(14) -0.0047(13)
C13_1 0.0378(16) 0.0281(16) 0.0440(19) -0.0075(14) -0.0005(14) -0.0056(13)
C14_1 0.0477(19) 0.0260(16) 0.0440(19) -0.0063(14) -0.0013(15) -0.0075(14)
C15_1 0.0424(17) 0.0247(15) 0.0421(19) -0.0114(14) 0.0009(14) -0.0032(13)
C16_1 0.0433(17) 0.0305(16) 0.0337(17) -0.0085(13) -0.0022(14) -0.0043(13)
N17_1 0.0368(14) 0.0286(14) 0.0500(17) -0.0027(12) 0.0000(12) -0.0082(11)
C18_1 0.0452(19) 0.0287(17) 0.057(2) -0.0079(16) 0.0088(16) -0.0091(14)
O18_1 0.0545(16) 0.0305(13) 0.0691(18) 0.0041(12) 0.0053(13) -0.0067(12)
O19_1 0.0414(13) 0.0248(12) 0.0737(18) -0.0078(11) 0.0083(12) -0.0090(10)
C21_1 0.0390(17) 0.0276(16) 0.0411(17) -0.0107(13) -0.0012(14) -0.0039(13)
C22_1 0.0384(17) 0.0327(17) 0.0408(17) -0.0123(14) 0.0024(14) -0.0074(14)
C23_1 0.0448(18) 0.0349(17) 0.0366(17) -0.0094(14) 0.0033(14) -0.0108(14)
C24_1 0.048(2) 0.0389(18) 0.0366(18) -0.0084(14) -0.0012(15) -0.0056(15)
C25_1 0.0459(19) 0.0337(17) 0.0412(18) -0.0082(14) -0.0027(15) -0.0040(15)
C26_1 0.0408(17) 0.0305(16) 0.0390(17) -0.0131(13) -0.0003(14) -0.0066(14)
N27_1 0.0464(16) 0.0464(17) 0.0375(15) -0.0152(13) 0.0040(12) -0.0106(13)
C28_1 0.050(2) 0.0351(18) 0.0390(18) -0.0117(15) -0.0054(15) 0.0004(15)
O28_1 0.0416(14) 0.0473(15) 0.0553(16) -0.0215(12) -0.0030(12) 0.0028(11)
O29_1 0.0473(14) 0.0500(15) 0.0405(13) -0.0205(11) -0.0054(11) 0.0045(11)
C31_1 0.0358(16) 0.0288(15) 0.0354(16) -0.0112(13) -0.0035(13) -0.0056(13)
C32_1 0.0366(17) 0.0323(17) 0.0407(18) -0.0114(14) -0.0046(14) -0.0024(13)
C33_1 0.0428(18) 0.0359(17) 0.0363(17) -0.0079(14) -0.0041(14) -0.0088(14)
C34_1 0.0403(18) 0.0439(19) 0.0393(18) -0.0151(15) 0.0006(14) -0.0055(15)
C35_1 0.0407(17) 0.0328(17) 0.0374(17) -0.0134(14) -0.0030(14) -0.0012(14)
C36_1 0.0364(16) 0.0304(16) 0.0357(16) -0.0126(13) -0.0047(13) 0.0002(13)
N37_1 0.0428(16) 0.0380(15) 0.0363(14) -0.0087(12) -0.0038(12) -0.0109(12)
C38_1 0.0318(16) 0.0421(18) 0.0375(17) -0.0084(14) 0.0064(13) -0.0049(14)
O38_1 0.0491(14) 0.0511(15) 0.0373(13) -0.0188(11) 0.0062(11) -0.0063(12)
O39_1 0.0401(13) 0.0443(13) 0.0350(12) -0.0067(10) 0.0050(10) -0.0077(10)
C41_1 0.0304(15) 0.0279(15) 0.0309(15) -0.0053(12) 0.0041(12) -0.0034(12)
C42_1 0.0336(16) 0.0242(15) 0.0358(16) -0.0052(13) 0.0026(13) -0.0028(12)
C43_1 0.0394(17) 0.0286(16) 0.0348(16) -0.0060(13) 0.0019(13) -0.0067(13)
C44_1 0.0343(16) 0.0300(16) 0.0404(18) -0.0075(14) 0.0007(14) -0.0044(13)
C45_1 0.0332(16) 0.0282(16) 0.0400(17) -0.0075(13) 0.0004(13) 0.0001(13)
C46_1 0.0309(15) 0.0261(15) 0.0345(16) -0.0052(12) 0.0048(12) -0.0038(12)
N47_1 0.0466(16) 0.0253(13) 0.0375(14) -0.0073(11) -0.0006(12) -0.0065(12)
C48_1 0.0460(19) 0.0296(16) 0.0371(17) -0.0058(13) -0.0024(14) -0.0019(14)
O48_1 0.0602(16) 0.0298(12) 0.0409(13) -0.0054(10) 0.0011(11) -0.0050(11)
O49_1 0.0563(15) 0.0272(11) 0.0427(13) -0.0050(10) -0.0086(11) -0.0017(11)
C51_1 0.0293(15) 0.0289(15) 0.0353(16) -0.0088(12) 0.0041(12) -0.0054(12)
C52_1 0.0345(16) 0.0287(16) 0.0346(16) -0.0082(13) 0.0053(13) -0.0027(13)
C53_1 0.0384(17) 0.0331(16) 0.0326(16) -0.0097(13) 0.0075(13) -0.0069(13)
C54_1 0.0415(18) 0.0401(18) 0.0378(18) -0.0104(14) 0.0101(14) -0.0031(15)
C55_1 0.0411(18) 0.0322(17) 0.0390(17) -0.0088(14) 0.0083(14) -0.0023(14)
C56_1 0.0313(15) 0.0274(15) 0.0394(17) -0.0116(13) 0.0045(13) -0.0041(12)
N57_1 0.0385(14) 0.0381(15) 0.0335(14) -0.0034(12) 0.0092(11) -0.0049(12)
C58_1 0.0429(18) 0.0398(18) 0.0400(19) -0.0066(15) 0.0128(15) -0.0077(15)
O58_1 0.0384(13) 0.0486(15) 0.0622(17) -0.0076(13) 0.0100(12) -0.0083(12)
O59_1 0.0418(13) 0.0391(13) 0.0539(15) 0.0001(11) 0.0141(11) -0.0103(11)
C61_1 0.0353(15) 0.0264(15) 0.0294(15) -0.0066(12) 0.0023(12) -0.0033(12)
C62_1 0.0332(16) 0.0349(17) 0.0304(16) -0.0071(13) 0.0038(13) -0.0030(13)
C63_1 0.0357(16) 0.0408(18) 0.0351(17) -0.0081(14) 0.0024(13) -0.0080(14)
C64_1 0.0394(17) 0.0351(17) 0.0398(18) -0.0074(14) 0.0040(14) -0.0096(14)
C65_1 0.0375(17) 0.0284(16) 0.0387(18) -0.0067(13) 0.0027(14) -0.0033(13)
C66_1 0.0344(16) 0.0294(15) 0.0334(16) -0.0075(13) 0.0031(13) -0.0022(13)
N67_1 0.0331(14) 0.0520(18) 0.0404(15) -0.0116(13) 0.0023(11) -0.0115(13)
C68_1 0.0349(17) 0.060(2) 0.0445(19) -0.0170(17) 0.0009(14) -0.0116(16)
O68_1 0.0452(15) 0.087(2) 0.0458(15) -0.0302(14) 0.0011(12) -0.0106(14)
O69_1 0.0317(12) 0.0646(17) 0.0475(14) -0.0242(13) 0.0018(10) -0.0118(11)
C111_1 0.0365(17) 0.0324(16) 0.0474(19) -0.0135(14) -0.0025(14) -0.0063(13)
C112_1 0.0378(17) 0.0311(16) 0.0439(19) -0.0085(14) -0.0035(14) -0.0067(13)
C113_1 0.0378(17) 0.0301(16) 0.049(2) -0.0087(14) 0.0003(14) -0.0088(13)
C114_1 0.0409(18) 0.0296(16) 0.059(2) -0.0110(15) 0.0026(16) -0.0108(14)
C115_1 0.0404(18) 0.0318(17) 0.061(2) -0.0092(16) 0.0093(16) -0.0131(14)
C116_1 0.0395(18) 0.0339(17) 0.059(2) -0.0154(16) 0.0060(16) -0.0092(14)
C117_1 0.0410(18) 0.0314(17) 0.0456(19) -0.0051(14) 0.0005(15) -0.0029(14)
C121_1 0.0455(18) 0.0319(16) 0.0301(16) -0.0035(13) 0.0009(13) -0.0082(14)
C122_1 0.0480(19) 0.0369(18) 0.0339(17) -0.0068(14) 0.0015(14) -0.0125(15)
C123_1 0.0507(19) 0.0352(17) 0.0288(16) -0.0057(13) 0.0027(14) -0.0122(15)
C124_1 0.0470(18) 0.0395(18) 0.0334(17) -0.0084(14) -0.0003(14) -0.0046(15)
C125_1 0.0460(19) 0.043(2) 0.0401(19) -0.0143(16) -0.0043(15) -0.0043(16)
C126_1 0.0478(19) 0.0399(19) 0.0367(18) -0.0113(15) 0.0000(15) -0.0079(15)
C127_1 0.050(2) 0.047(2) 0.043(2) -0.0169(16) 0.0080(16) -0.0159(17)
C131_1 0.0293(16) 0.0408(17) 0.0346(16) -0.0039(13) -0.0005(13) -0.0124(13)
C132_1 0.0365(17) 0.0384(17) 0.0330(16) -0.0026(13) -0.0034(13) -0.0132(14)
C133_1 0.0305(16) 0.0369(17) 0.0375(17) -0.0056(13) -0.0009(13) -0.0134(13)
C134_1 0.0297(16) 0.0416(17) 0.0336(16) -0.0063(13) 0.0021(12) -0.0124(13)
C135_1 0.0346(17) 0.0413(18) 0.0317(16) -0.0007(14) -0.0013(13) -0.0114(14)
C136_1 0.0325(16) 0.0368(17) 0.0382(17) -0.0013(14) -0.0013(13) -0.0092(14)
C137_1 0.0434(19) 0.0387(18) 0.0429(19) -0.0053(15) -0.0098(15) -0.0111(15)
C141_1 0.0321(16) 0.0345(17) 0.0437(18) -0.0118(14) -0.0012(14) -0.0058(13)
C142_1 0.0378(18) 0.0330(17) 0.0429(18) -0.0078(14) 0.0012(14) -0.0070(14)
C143_1 0.0315(16) 0.0306(16) 0.0413(17) -0.0100(13) -0.0017(13) -0.0072(13)
C144_1 0.0351(17) 0.0293(16) 0.0444(18) -0.0083(13) -0.0056(14) -0.0051(13)
C145_1 0.0453(19) 0.0370(17) 0.0401(18) -0.0111(14) -0.0071(15) -0.0076(15)
C146_1 0.0404(18) 0.0358(17) 0.0451(19) -0.0137(14) -0.0056(15) -0.0037(14)
C147_1 0.0443(19) 0.0320(17) 0.0414(18) -0.0054(14) 0.0010(15) -0.0076(15)
C151_1 0.0487(18) 0.0308(16) 0.0295(16) -0.0021(13) -0.0003(14) -0.0093(14)
C152_1 0.0403(17) 0.0322(16) 0.0332(17) -0.0031(13) 0.0008(13) -0.0087(14)
C153_1 0.0444(18) 0.0357(17) 0.0282(16) -0.0016(13) 0.0013(13) -0.0083(14)
C154_1 0.0412(17) 0.0397(18) 0.0340(17) -0.0014(14) 0.0048(14) -0.0091(14)
C155_1 0.0479(19) 0.0346(17) 0.0420(19) 0.0008(15) 0.0004(15) -0.0135(15)
C156_1 0.0504(19) 0.0333(17) 0.0387(19) -0.0035(14) 0.0025(15) -0.0098(15)
C157_1 0.0371(17) 0.0412(18) 0.0367(18) -0.0075(14) 0.0043(14) -0.0076(14)
C161_1 0.0324(16) 0.0414(18) 0.0354(17) -0.0048(14) 0.0013(13) -0.0134(14)
C162_1 0.0309(16) 0.0423(18) 0.0364(17) -0.0050(14) -0.0005(13) -0.0132(14)
C163_1 0.0321(16) 0.0424(18) 0.0366(17) -0.0064(14) 0.0031(13) -0.0094(14)
C164_1 0.0335(16) 0.0463(19) 0.0394(18) -0.0103(15) -0.0003(13) -0.0126(14)
C165_1 0.0371(17) 0.048(2) 0.0387(18) -0.0095(15) -0.0018(14) -0.0140(15)
C166_1 0.0321(16) 0.0450(19) 0.0388(17) -0.0076(15) -0.0030(13) -0.0081(14)
C167_1 0.0360(18) 0.056(2) 0.0393(18) -0.0058(16) 0.0042(14) -0.0055(16)
C1_2 0.0252(14) 0.0282(15) 0.0331(16) -0.0065(12) 0.0038(12) -0.0042(12)
C2_2 0.0279(15) 0.0327(16) 0.0335(16) -0.0096(13) 0.0033(12) -0.0020(12)
C3_2 0.0244(14) 0.0263(15) 0.0391(17) -0.0098(13) 0.0050(12) -0.0036(12)
C4_2 0.0322(16) 0.0342(17) 0.0456(18) -0.0175(14) 0.0035(13) -0.0073(13)
C11_2 0.0270(14) 0.0258(15) 0.0348(16) -0.0069(12) 0.0016(12) -0.0055(12)
C12_2 0.0274(14) 0.0257(15) 0.0386(17) -0.0059(13) 0.0032(12) -0.0044(12)
C13_2 0.0265(14) 0.0263(15) 0.0393(17) -0.0034(13) 0.0027(12) -0.0060(12)
C14_2 0.0333(16) 0.0298(16) 0.0373(17) -0.0070(13) 0.0022(13) -0.0077(13)
C15_2 0.0346(16) 0.0285(16) 0.0379(17) -0.0089(13) 0.0040(13) -0.0064(13)
C16_2 0.0288(15) 0.0261(15) 0.0333(16) -0.0034(12) 0.0034(12) -0.0052(12)
N17_2 0.0270(12) 0.0276(13) 0.0440(15) -0.0055(11) 0.0008(11) -0.0073(10)
C18_2 0.0282(15) 0.0351(17) 0.048(2) -0.0108(14) 0.0045(13) -0.0094(13)
O18_2 0.0357(12) 0.0308(12) 0.0663(17) -0.0100(11) 0.0010(11) -0.0091(10)
O19_2 0.0263(11) 0.0382(12) 0.0528(14) -0.0116(11) 0.0025(10) -0.0098(9)
C21_2 0.0246(14) 0.0338(16) 0.0337(16) -0.0056(13) 0.0028(12) -0.0059(12)
C22_2 0.0278(15) 0.0292(15) 0.0390(17) -0.0073(13) 0.0006(13) -0.0059(12)
C23_2 0.0296(15) 0.0332(16) 0.0404(17) -0.0051(13) 0.0016(13) -0.0074(13)
C24_2 0.0300(16) 0.0396(18) 0.0415(18) -0.0078(14) 0.0045(14) -0.0060(14)
C25_2 0.0298(16) 0.0395(18) 0.0353(17) -0.0080(14) 0.0068(13) -0.0047(13)
C26_2 0.0255(14) 0.0355(16) 0.0343(16) -0.0082(13) 0.0009(12) -0.0062(12)
N27_2 0.0358(14) 0.0332(14) 0.0472(16) -0.0055(12) 0.0018(12) -0.0138(12)
C28_2 0.0408(18) 0.0340(17) 0.0458(19) -0.0030(14) 0.0108(15) -0.0123(14)
O28_2 0.0729(19) 0.0452(15) 0.0445(15) -0.0041(12) 0.0039(13) -0.0090(14)
O29_2 0.0514(14) 0.0332(12) 0.0469(14) -0.0037(10) 0.0099(11) -0.0133(11)
C31_2 0.0250(14) 0.0271(15) 0.0347(15) -0.0066(12) 0.0026(12) -0.0045(12)
C32_2 0.0319(16) 0.0297(16) 0.0375(17) -0.0076(13) 0.0063(13) -0.0022(13)
C33_2 0.0382(17) 0.0324(16) 0.0349(16) -0.0053(13) 0.0009(13) -0.0022(14)
C34_2 0.0362(17) 0.0355(17) 0.0402(18) -0.0080(14) 0.0012(14) 0.0007(14)
C35_2 0.0306(16) 0.0352(17) 0.0385(17) -0.0086(14) 0.0017(13) 0.0017(13)
C36_2 0.0257(14) 0.0283(15) 0.0368(16) -0.0084(12) 0.0036(12) -0.0017(12)
N37_2 0.0452(16) 0.0373(15) 0.0343(14) -0.0050(12) 0.0051(12) -0.0004(13)
C38_2 0.0443(19) 0.045(2) 0.0359(17) -0.0074(15) -0.0012(14) 0.0144(16)
O38_2 0.0379(14) 0.0705(18) 0.0461(15) -0.0157(13) 0.0002(11) 0.0137(13)
O39_2 0.0546(16) 0.0730(19) 0.0348(13) -0.0025(13) 0.0010(11) 0.0203(14)
C41_2 0.0276(15) 0.0296(16) 0.0419(17) -0.0109(13) 0.0032(13) -0.0024(12)
C42_2 0.0332(16) 0.0320(17) 0.0453(18) -0.0139(14) 0.0016(14) -0.0027(13)
C43_2 0.0330(16) 0.0362(18) 0.0452(18) -0.0115(14) -0.0033(14) -0.0011(14)
C44_2 0.0343(17) 0.0370(18) 0.055(2) -0.0140(16) 0.0006(15) -0.0023(14)
C45_2 0.0310(16) 0.0327(17) 0.053(2) -0.0130(15) 0.0053(14) 0.0003(13)
C46_2 0.0298(15) 0.0299(16) 0.0447(18) -0.0145(14) 0.0042(13) -0.0019(13)
N47_2 0.0412(16) 0.0386(16) 0.0499(17) -0.0117(13) -0.0071(13) -0.0014(13)
C48_2 0.0405(19) 0.046(2) 0.050(2) -0.0133(16) -0.0063(16) 0.0055(16)
O48_2 0.0645(18) 0.0417(15) 0.0678(19) -0.0164(13) -0.0096(14) 0.0058(13)
O49_2 0.0456(14) 0.0433(14) 0.0499(14) -0.0125(11) -0.0060(11) 0.0103(11)
C51_2 0.0294(15) 0.0261(15) 0.0374(17) -0.0082(13) 0.0023(12) -0.0048(12)
C52_2 0.0300(15) 0.0257(15) 0.0436(18) -0.0091(14) 0.0047(13) -0.0030(12)
C53_2 0.0307(16) 0.0350(17) 0.051(2) -0.0074(15) 0.0008(14) -0.0066(13)
C54_2 0.0371(17) 0.0312(17) 0.055(2) -0.0127(15) 0.0003(15) -0.0077(14)
C55_2 0.0394(17) 0.0344(18) 0.050(2) -0.0161(15) 0.0025(15) -0.0078(14)
C56_2 0.0317(16) 0.0299(16) 0.0443(18) -0.0115(14) 0.0032(13) -0.0057(13)
N57_2 0.0304(13) 0.0358(15) 0.0502(16) -0.0069(13) 0.0022(12) -0.0108(12)
C58_2 0.0334(17) 0.042(2) 0.055(2) -0.0100(16) 0.0009(15) -0.0091(15)
O58_2 0.0392(14) 0.0720(19) 0.0514(16) -0.0091(14) 0.0021(12) -0.0060(13)
O59_2 0.0295(11) 0.0524(15) 0.0529(14) -0.0130(12) -0.0019(10) -0.0101(11)
C61_2 0.0253(15) 0.0323(16) 0.0410(17) -0.0102(13) 0.0046(12) -0.0069(12)
C62_2 0.0276(15) 0.0354(17) 0.0409(17) -0.0096(14) 0.0048(13) -0.0062(13)
C63_2 0.0310(16) 0.0354(17) 0.0421(18) -0.0051(14) 0.0000(13) -0.0071(13)
C64_2 0.0403(19) 0.049(2) 0.0424(19) -0.0097(16) 0.0061(15) -0.0143(16)
C65_2 0.0377(18) 0.049(2) 0.0417(18) -0.0170(15) 0.0056(15) -0.0091(15)
C66_2 0.0285(15) 0.0369(17) 0.0428(17) -0.0142(14) 0.0025(13) -0.0054(13)
N67_2 0.0362(15) 0.0380(15) 0.0507(18) -0.0026(13) 0.0042(13) -0.0097(12)
C68_2 0.0390(18) 0.0391(19) 0.055(2) -0.0015(16) 0.0088(16) -0.0131(15)
O68_2 0.0347(13) 0.0463(15) 0.084(2) -0.0042(14) 0.0116(13) -0.0125(12)
O69_2 0.0382(13) 0.0382(13) 0.0637(17) -0.0041(12) 0.0129(12) -0.0133(11)
C111_2 0.0283(15) 0.0369(17) 0.0376(17) -0.0069(14) 0.0005(13) -0.0014(13)
C112_2 0.0267(15) 0.0364(17) 0.0401(18) -0.0068(14) 0.0025(13) -0.0066(13)
C113_2 0.0237(14) 0.0359(16) 0.0341(16) -0.0046(13) -0.0012(12) -0.0053(12)
C114_2 0.0275(15) 0.0358(17) 0.0416(18) -0.0088(14) 0.0004(13) -0.0076(13)
C115_2 0.0278(16) 0.0428(19) 0.0448(19) -0.0057(15) 0.0051(14) -0.0110(14)
C116_2 0.0234(15) 0.0436(18) 0.0434(19) -0.0064(15) 0.0046(13) -0.0072(13)
C117_2 0.0288(15) 0.0297(16) 0.0402(18) -0.0043(13) 0.0036(13) -0.0039(13)
C121_2 0.0245(15) 0.0435(19) 0.0533(19) -0.0085(15) 0.0019(14) -0.0103(14)
C122_2 0.0302(16) 0.0406(19) 0.053(2) -0.0074(15) -0.0020(14) -0.0074(14)
C123_2 0.0242(15) 0.0363(17) 0.0523(19) -0.0074(14) 0.0016(13) -0.0110(13)
C124_2 0.0315(16) 0.0393(18) 0.0483(19) -0.0063(14) 0.0058(14) -0.0134(14)
C125_2 0.0352(17) 0.0394(18) 0.051(2) -0.0063(15) 0.0039(15) -0.0094(15)
C126_2 0.0314(17) 0.0396(19) 0.058(2) -0.0097(16) 0.0044(15) -0.0049(15)
C127_2 0.0302(16) 0.0391(18) 0.054(2) -0.0115(16) -0.0019(14) -0.0096(14)
C131_2 0.0492(19) 0.048(2) 0.0350(18) -0.0009(15) 0.0041(15) -0.0042(16)
C132_2 0.054(2) 0.043(2) 0.0377(18) -0.0039(15) 0.0102(15) -0.0129(17)
C133_2 0.057(2) 0.0385(19) 0.0349(18) 0.0034(15) 0.0093(15) -0.0052(16)
C134_2 0.055(2) 0.055(2) 0.0359(18) 0.0011(16) 0.0049(16) 0.0073(18)
C135_2 0.053(2) 0.086(3) 0.0354(19) -0.008(2) 0.0003(16) 0.014(2)
C136_2 0.053(2) 0.081(3) 0.0348(19) -0.0113(19) 0.0021(16) 0.005(2)
C137_2 0.059(2) 0.041(2) 0.043(2) -0.0083(16) 0.0118(16) -0.0160(17)
C141_2 0.0274(16) 0.0375(17) 0.0468(19) -0.0081(14) -0.0013(14) -0.0004(13)
C142_2 0.0278(16) 0.0392(18) 0.0431(18) -0.0075(14) 0.0027(13) -0.0019(14)
C143_2 0.0265(15) 0.0421(18) 0.0450(18) -0.0123(14) -0.0029(13) -0.0014(14)
C144_2 0.0311(17) 0.0392(18) 0.0509(19) -0.0110(15) -0.0019(14) 0.0078(14)
C145_2 0.0430(19) 0.0377(18) 0.0453(19) -0.0041(15) -0.0015(15) 0.0051(15)
C146_2 0.0364(18) 0.0438(19) 0.0421(19) -0.0111(15) -0.0007(14) 0.0003(15)
C147_2 0.0412(19) 0.046(2) 0.049(2) -0.0159(16) 0.0039(16) -0.0095(16)
C151_2 0.0342(17) 0.0394(19) 0.052(2) -0.0080(15) 0.0010(14) -0.0066(14)
C152_2 0.0307(16) 0.0332(17) 0.0506(19) -0.0044(15) -0.0008(14) -0.0102(14)
C153_2 0.0301(16) 0.0336(17) 0.0514(19) -0.0041(15) -0.0011(14) -0.0112(13)
C154_2 0.0325(16) 0.0387(18) 0.0468(19) -0.0088(15) -0.0016(14) -0.0098(14)
C155_2 0.0291(16) 0.049(2) 0.056(2) -0.0097(17) -0.0018(15) -0.0065(15)
C156_2 0.0310(17) 0.043(2) 0.054(2) -0.0105(16) 0.0007(15) -0.0066(15)
C157_2 0.0367(17) 0.0321(17) 0.051(2) -0.0045(15) 0.0037(15) -0.0063(14)
C161_2 0.0463(19) 0.046(2) 0.0353(18) -0.0034(15) 0.0009(14) -0.0090(15)
C162_2 0.0385(17) 0.047(2) 0.0369(18) -0.0025(15) -0.0004(14) -0.0102(15)
C163_2 0.0412(17) 0.0369(18) 0.0384(18) -0.0014(14) 0.0016(14) -0.0089(14)
C164_2 0.0386(17) 0.0377(18) 0.0450(19) 0.0040(15) 0.0054(14) -0.0113(14)
C165_2 0.048(2) 0.041(2) 0.051(2) -0.0030(16) 0.0042(16) -0.0169(16)
C166_2 0.051(2) 0.046(2) 0.042(2) -0.0039(16) 0.0025(16) -0.0124(17)
C167_2 0.0372(18) 0.0420(19) 0.049(2) -0.0047(16) -0.0021(15) -0.0044(15)

loop_
_atom_type_symbol
_atom_type_description
_atom_type_scat_dispersion_real
_atom_type_scat_dispersion_imag
_atom_type_scat_source
C C 0.0181 0.0091 'International Tables Vol C Tables 4.2.6.8 and 6.1.1.4'
H H 0.0000 0.0000 'International Tables Vol C Tables 4.2.6.8 and 6.1.1.4'
N N 0.0311 0.0180 'International Tables Vol C Tables 4.2.6.8 and 6.1.1.4'
O O 0.0492 0.0322 'International Tables Vol C Tables 4.2.6.8 and 6.1.1.4'

loop_
_geom_angle_atom_site_label_1
_geom_angle_atom_site_label_2
_geom_angle_atom_site_label_3
_geom_angle
C21_1 C1_1 C31_1 104.7(3)
C21_1 C1_1 C11_1 104.7(3)
C31_1 C1_1 C11_1 106.9(2)
C21_1 C1_1 H1_1 113.2
C31_1 C1_1 H1_1 113.2
C11_1 C1_1 H1_1 113.2
C36_1 C2_1 C26_1 105.2(3)
C36_1 C2_1 C16_1 106.9(3)
C26_1 C2_1 C16_1 105.4(3)
C36_1 C2_1 H2_1 112.9
C26_1 C2_1 H2_1 112.9
C16_1 C2_1 H2_1 112.9
C41_1 C3_1 C51_1 105.1(2)
C41_1 C3_1 C61_1 105.5(2)
C51_1 C3_1 C61_1 105.8(2)
C41_1 C3_1 H3_1 113.2
C51_1 C3_1 H3_1 113.2
C61_1 C3_1 H3_1 113.2
C46_1 C4_1 C56_1 104.1(2)
C46_1 C4_1 C66_1 105.7(2)
C56_1 C4_1 C66_1 106.4(3)
C46_1 C4_1 H4_1 113.3
C56_1 C4_1 H4_1 113.3
C66_1 C4_1 H4_1 113.3
C12_1 C11_1 C16_1 120.7(3)
C12_1 C11_1 C1_1 125.4(3)
C16_1 C11_1 C1_1 113.8(3)
C11_1 C12_1 C13_1 118.8(3)
C11_1 C12_1 H12_1 120.6
C13_1 C12_1 H12_1 120.6
C14_1 C13_1 C12_1 121.4(3)
C14_1 C13_1 N17_1 121.8(3)
C12_1 C13_1 N17_1 116.8(3)
C13_1 C14_1 C15_1 119.5(3)
C13_1 C14_1 H14_1 120.3
C15_1 C14_1 H14_1 120.3
C16_1 C15_1 C14_1 119.5(3)
C16_1 C15_1 H15_1 120.2
C14_1 C15_1 H15_1 120.2
C15_1 C16_1 C11_1 120.1(3)
C15_1 C16_1 C2_1 127.4(3)
C11_1 C16_1 C2_1 112.3(3)
C18_1 N17_1 C13_1 119.4(3)
C18_1 N17_1 C117_1 120.7(3)
C13_1 N17_1 C117_1 119.9(3)
O18_1 C18_1 N17_1 126.8(3)
O18_1 C18_1 O19_1 118.2(3)
N17_1 C18_1 O19_1 114.9(3)
C18_1 O19_1 C114_1 117.8(3)
C22_1 C21_1 C26_1 120.0(3)
C22_1 C21_1 C1_1 126.3(3)
C26_1 C21_1 C1_1 113.7(3)
C23_1 C22_1 C21_1 118.9(3)
C23_1 C22_1 H22_1 120.6
C21_1 C22_1 H22_1 120.6
C22_1 C23_1 C24_1 121.5(3)
C22_1 C23_1 N27_1 118.5(3)
C24_1 C23_1 N27_1 120.0(3)
C23_1 C24_1 C25_1 119.8(3)
C23_1 C24_1 H24_1 120.1
C25_1 C24_1 H24_1 120.1
C26_1 C25_1 C24_1 118.7(3)
C26_1 C25_1 H25_1 120.7
C24_1 C25_1 H25_1 120.7
C25_1 C26_1 C21_1 121.2(3)
C25_1 C26_1 C2_1 126.1(3)
C21_1 C26_1 C2_1 112.8(3)
C28_1 N27_1 C23_1 118.5(3)
C28_1 N27_1 C127_1 122.7(3)
C23_1 N27_1 C127_1 118.0(3)
O28_1 C28_1 N27_1 125.8(3)
O28_1 C28_1 O29_1 117.9(3)
N27_1 C28_1 O29_1 116.3(3)
C28_1 O29_1 C124_1 118.5(3)
C32_1 C31_1 C36_1 120.7(3)
C32_1 C31_1 C1_1 126.3(3)
C36_1 C31_1 C1_1 112.9(3)
C31_1 C32_1 C33_1 118.6(3)
C31_1 C32_1 H32_1 120.7
C33_1 C32_1 H32_1 120.7
C34_1 C33_1 C32_1 121.5(3)
C34_1 C33_1 N37_1 121.0(3)
C32_1 C33_1 N37_1 117.1(3)
C33_1 C34_1 C35_1 119.8(3)
C33_1 C34_1 H34_1 120.1
C35_1 C34_1 H34_1 120.1
C36_1 C35_1 C34_1 119.7(3)
C36_1 C35_1 H35_1 120.1
C34_1 C35_1 H35_1 120.1
C35_1 C36_1 C31_1 119.7(3)
C35_1 C36_1 C2_1 127.1(3)
C31_1 C36_1 C2_1 113.1(3)
C38_1 N37_1 C33_1 120.9(3)
C38_1 N37_1 C137_1 121.6(3)
C33_1 N37_1 C137_1 117.5(3)
O38_1 C38_1 N37_1 127.3(3)
O38_1 C38_1 O39_1 117.4(3)
N37_1 C38_1 O39_1 115.3(3)
C38_1 O39_1 C134_1 117.7(2)
C42_1 C41_1 C46_1 120.4(3)
C42_1 C41_1 C3_1 126.7(3)
C46_1 C41_1 C3_1 112.9(3)
C41_1 C42_1 C43_1 118.8(3)
C41_1 C42_1 H42_1 120.6
C43_1 C42_1 H42_1 120.6
C44_1 C43_1 C42_1 120.8(3)
C44_1 C43_1 N47_1 119.7(3)
C42_1 C43_1 N47_1 119.5(3)
C45_1 C44_1 C43_1 120.5(3)
C45_1 C44_1 H44_1 119.8
C43_1 C44_1 H44_1 119.8
C46_1 C45_1 C44_1 119.1(3)
C46_1 C45_1 H45_1 120.5
C44_1 C45_1 H45_1 120.5
C45_1 C46_1 C41_1 120.4(3)
C45_1 C46_1 C4_1 125.9(3)
C41_1 C46_1 C4_1 113.7(3)
C48_1 N47_1 C43_1 118.5(3)
C48_1 N47_1 C147_1 122.7(3)
C43_1 N47_1 C147_1 116.8(3)
O48_1 C48_1 N47_1 125.5(3)
O48_1 C48_1 O49_1 117.6(3)
N47_1 C48_1 O49_1 116.9(3)
C48_1 O49_1 C144_1 119.0(3)
C52_1 C51_1 C56_1 120.6(3)
C52_1 C51_1 C3_1 125.6(3)
C56_1 C51_1 C3_1 113.8(3)
C51_1 C52_1 C53_1 118.7(3)
C51_1 C52_1 H52_1 120.7
C53_1 C52_1 H52_1 120.7
C54_1 C53_1 C52_1 121.0(3)
C54_1 C53_1 N57_1 121.6(3)
C52_1 C53_1 N57_1 117.4(3)
C53_1 C54_1 C55_1 120.0(3)
C53_1 C54_1 H54_1 120.0
C55_1 C54_1 H54_1 120.0
C56_1 C55_1 C54_1 119.4(3)
C56_1 C55_1 H55_1 120.3
C54_1 C55_1 H55_1 120.3
C55_1 C56_1 C51_1 120.3(3)
C55_1 C56_1 C4_1 127.0(3)
C51_1 C56_1 C4_1 112.6(3)
C58_1 N57_1 C53_1 118.5(3)
C58_1 N57_1 C157_1 120.0(3)
C53_1 N57_1 C157_1 119.3(3)
O58_1 C58_1 N57_1 126.0(3)
O58_1 C58_1 O59_1 118.6(3)
N57_1 C58_1 O59_1 115.5(3)
C58_1 O59_1 C154_1 115.8(3)
C62_1 C61_1 C66_1 120.7(3)
C62_1 C61_1 C3_1 125.8(3)
C66_1 C61_1 C3_1 113.6(3)
C61_1 C62_1 C63_1 118.9(3)
C61_1 C62_1 H62_1 120.6
C63_1 C62_1 H62_1 120.6
C64_1 C63_1 C62_1 121.1(3)
C64_1 C63_1 N67_1 121.5(3)
C62_1 C63_1 N67_1 117.4(3)
C63_1 C64_1 C65_1 119.2(3)
C63_1 C64_1 H64_1 120.4
C65_1 C64_1 H64_1 120.4
C66_1 C65_1 C64_1 120.1(3)
C66_1 C65_1 H65_1 119.9
C64_1 C65_1 H65_1 119.9
C65_1 C66_1 C61_1 120.0(3)
C65_1 C66_1 C4_1 126.7(3)
C61_1 C66_1 C4_1 113.1(3)
C68_1 N67_1 C63_1 118.1(3)
C68_1 N67_1 C167_1 123.2(3)
C63_1 N67_1 C167_1 118.5(3)
O68_1 C68_1 N67_1 126.5(3)
O68_1 C68_1 O69_1 117.7(3)
N67_1 C68_1 O69_1 115.8(3)
C68_1 O69_1 C164_1 118.4(3)
C116_1 C111_1 C112_1 119.2(3)
C116_1 C111_1 C141_1 122.0(3)
C112_1 C111_1 C141_1 118.7(3)
C113_1 C112_1 C111_1 120.2(3)
C113_1 C112_1 H112_1 119.9
C111_1 C112_1 H112_1 119.9
C114_1 C113_1 C112_1 118.8(3)
C114_1 C113_1 C117_1 115.9(3)
C112_1 C113_1 C117_1 125.0(3)
C113_1 C114_1 C115_1 122.9(3)
C113_1 C114_1 O19_1 118.9(3)
C115_1 C114_1 O19_1 118.2(3)
C114_1 C115_1 C116_1 117.5(3)
C114_1 C115_1 H115_1 121.2
C116_1 C115_1 H115_1 121.2
C111_1 C116_1 C115_1 121.3(3)
C111_1 C116_1 H116_1 119.3
C115_1 C116_1 H116_1 119.3
N17_1 C117_1 C113_1 108.4(3)
N17_1 C117_1 H11A_1 110.0
C113_1 C117_1 H11A_1 110.0
N17_1 C117_1 H11B_1 110.0
C113_1 C117_1 H11B_1 110.0
H11A_1 C117_1 H11B_1 108.4
C126_1 C121_1 C122_1 118.3(3)
C126_1 C121_1 C151_1 120.3(3)
C122_1 C121_1 C151_1 121.4(3)
C123_1 C122_1 C121_1 121.2(3)
C123_1 C122_1 H122_1 119.4
C121_1 C122_1 H122_1 119.4
C124_1 C123_1 C122_1 118.3(3)
C124_1 C123_1 C127_1 116.7(3)
C122_1 C123_1 C127_1 125.0(3)
C123_1 C124_1 C125_1 122.7(3)
C123_1 C124_1 O29_1 120.3(3)
C125_1 C124_1 O29_1 117.0(3)
C124_1 C125_1 C126_1 117.6(3)
C124_1 C125_1 H125_1 121.2
C126_1 C125_1 H125_1 121.2
C121_1 C126_1 C125_1 121.8(3)
C121_1 C126_1 H126_1 119.1
C125_1 C126_1 H126_1 119.1
N27_1 C127_1 C123_1 109.5(3)
N27_1 C127_1 H12A_1 109.8
C123_1 C127_1 H12A_1 109.8
N27_1 C127_1 H12B_1 109.8
C123_1 C127_1 H12B_1 109.8
H12A_1 C127_1 H12B_1 108.2
C136_1 C131_1 C132_1 118.6(3)
C136_1 C131_1 C161_1 120.9(3)
C132_1 C131_1 C161_1 120.4(3)
C133_1 C132_1 C131_1 120.9(3)
C133_1 C132_1 H132_1 119.6
C131_1 C132_1 H132_1 119.6
C134_1 C133_1 C132_1 119.2(3)
C134_1 C133_1 C137_1 115.7(3)
C132_1 C133_1 C137_1 125.1(3)
C133_1 C134_1 C135_1 121.7(3)
C133_1 C134_1 O39_1 119.9(3)
C135_1 C134_1 O39_1 118.4(3)
C134_1 C135_1 C136_1 118.7(3)
C134_1 C135_1 H135_1 120.7
C136_1 C135_1 H135_1 120.7
C131_1 C136_1 C135_1 120.9(3)
C131_1 C136_1 H136_1 119.6
C135_1 C136_1 H136_1 119.6
N37_1 C137_1 C133_1 108.9(3)
N37_1 C137_1 H13A_1 109.9
C133_1 C137_1 H13A_1 109.9
N37_1 C137_1 H13B_1 109.9
C133_1 C137_1 H13B_1 109.9
H13A_1 C137_1 H13B_1 108.3
C146_1 C141_1 C142_1 118.6(3)
C146_1 C141_1 C111_1 120.6(3)
C142_1 C141_1 C111_1 120.7(3)
C143_1 C142_1 C141_1 120.8(3)
C143_1 C142_1 H142_1 119.6
C141_1 C142_1 H142_1 119.6
C144_1 C143_1 C142_1 118.9(3)
C144_1 C143_1 C147_1 116.9(3)
C142_1 C143_1 C147_1 124.3(3)
C143_1 C144_1 C145_1 122.3(3)
C143_1 C144_1 O49_1 121.0(3)
C145_1 C144_1 O49_1 116.8(3)
C146_1 C145_1 C144_1 118.3(3)
C146_1 C145_1 H145_1 120.9
C144_1 C145_1 H145_1 120.9
C145_1 C146_1 C141_1 121.3(3)
C145_1 C146_1 H146_1 119.4
C141_1 C146_1 H146_1 119.4
N47_1 C147_1 C143_1 109.6(3)
N47_1 C147_1 H14A_1 109.7
C143_1 C147_1 H14A_1 109.7
N47_1 C147_1 H14B_1 109.7
C143_1 C147_1 H14B_1 109.7
H14A_1 C147_1 H14B_1 108.2
C156_1 C151_1 C152_1 118.8(3)
C156_1 C151_1 C121_1 121.5(3)
C152_1 C151_1 C121_1 119.6(3)
C153_1 C152_1 C151_1 120.4(3)
C153_1 C152_1 H152_1 119.8
C151_1 C152_1 H152_1 119.8
C154_1 C153_1 C152_1 119.1(3)
C154_1 C153_1 C157_1 114.5(3)
C152_1 C153_1 C157_1 126.2(3)
C153_1 C154_1 C155_1 122.3(3)
C153_1 C154_1 O59_1 119.0(3)
C155_1 C154_1 O59_1 118.7(3)
C156_1 C155_1 C154_1 118.2(3)
C156_1 C155_1 H155_1 120.9
C154_1 C155_1 H155_1 120.9
C155_1 C156_1 C151_1 121.2(3)
C155_1 C156_1 H156_1 119.4
C151_1 C156_1 H156_1 119.4
N57_1 C157_1 C153_1 109.2(3)
N57_1 C157_1 H15A_1 109.8
C153_1 C157_1 H15A_1 109.8
N57_1 C157_1 H15B_1 109.8
C153_1 C157_1 H15B_1 109.8
H15A_1 C157_1 H15B_1 108.3
C166_1 C161_1 C162_1 118.3(3)
C166_1 C161_1 C131_1 122.0(3)
C162_1 C161_1 C131_1 119.7(3)
C163_1 C162_1 C161_1 121.0(3)
C163_1 C162_1 H162_1 119.5
C161_1 C162_1 H162_1 119.5
C164_1 C163_1 C162_1 118.7(3)
C164_1 C163_1 C167_1 117.2(3)
C162_1 C163_1 C167_1 124.1(3)
C163_1 C164_1 C165_1 122.5(3)
C163_1 C164_1 O69_1 119.7(3)
C165_1 C164_1 O69_1 117.8(3)
C164_1 C165_1 C166_1 117.9(3)
C164_1 C165_1 H165_1 121.1
C166_1 C165_1 H165_1 121.1
C165_1 C166_1 C161_1 121.6(3)
C165_1 C166_1 H166_1 119.2
C161_1 C166_1 H166_1 119.2
N67_1 C167_1 C163_1 108.3(3)
N67_1 C167_1 H16A_1 110.0
C163_1 C167_1 H16A_1 110.0
N67_1 C167_1 H16B_1 110.0
C163_1 C167_1 H16B_1 110.0
H16A_1 C167_1 H16B_1 108.4
C31_2 C1_2 C11_2 104.3(2)
C31_2 C1_2 C21_2 106.4(2)
C11_2 C1_2 C21_2 106.4(2)
C31_2 C1_2 H1_2 113.0
C11_2 C1_2 H1_2 113.0
C21_2 C1_2 H1_2 113.0
C26_2 C2_2 C16_2 106.8(2)
C26_2 C2_2 C36_2 106.3(2)
C16_2 C2_2 C36_2 104.1(2)
C26_2 C2_2 H2_2 113.0
C16_2 C2_2 H2_2 113.0
C36_2 C2_2 H2_2 113.0
C41_2 C3_2 C51_2 106.4(2)
C41_2 C3_2 C61_2 104.8(2)
C51_2 C3_2 C61_2 106.0(3)
C41_2 C3_2 H3_2 113.0
C51_2 C3_2 H3_2 113.0
C61_2 C3_2 H3_2 113.0
C46_2 C4_2 C56_2 106.0(3)
C46_2 C4_2 C66_2 104.3(3)
C56_2 C4_2 C66_2 105.6(3)
C46_2 C4_2 H4_2 113.4
C56_2 C4_2 H4_2 113.4
C66_2 C4_2 H4_2 113.4
C12_2 C11_2 C16_2 121.0(3)
C12_2 C11_2 C1_2 125.2(3)
C16_2 C11_2 C1_2 113.7(3)
C11_2 C12_2 C13_2 118.5(3)
C11_2 C12_2 H12_2 120.7
C13_2 C12_2 H12_2 120.7
C12_2 C13_2 C14_2 121.5(3)
C12_2 C13_2 N17_2 117.3(3)
C14_2 C13_2 N17_2 121.2(3)
C13_2 C14_2 C15_2 119.2(3)
C13_2 C14_2 H14_2 120.4
C15_2 C14_2 H14_2 120.4
C16_2 C15_2 C14_2 120.1(3)
C16_2 C15_2 H15_2 119.9
C14_2 C15_2 H15_2 119.9
C15_2 C16_2 C11_2 119.7(3)
C15_2 C16_2 C2_2 128.0(3)
C11_2 C16_2 C2_2 112.3(3)
C18_2 N17_2 C13_2 119.0(3)
C18_2 N17_2 C117_2 123.3(3)
C13_2 N17_2 C117_2 117.7(2)
O18_2 C18_2 N17_2 127.0(3)
O18_2 C18_2 O19_2 117.6(3)
N17_2 C18_2 O19_2 115.4(3)
C18_2 O19_2 C114_2 118.2(2)
C22_2 C21_2 C26_2 120.3(3)
C22_2 C21_2 C1_2 126.4(3)
C26_2 C21_2 C1_2 113.3(3)
C21_2 C22_2 C23_2 119.2(3)
C21_2 C22_2 H22_2 120.4
C23_2 C22_2 H22_2 120.4
C24_2 C23_2 C22_2 121.6(3)
C24_2 C23_2 N27_2 122.0(3)
C22_2 C23_2 N27_2 116.4(3)
C23_2 C24_2 C25_2 119.1(3)
C23_2 C24_2 H24_2 120.5
C25_2 C24_2 H24_2 120.5
C26_2 C25_2 C24_2 119.9(3)
C26_2 C25_2 H25_2 120.0
C24_2 C25_2 H25_2 120.0
C25_2 C26_2 C21_2 119.9(3)
C25_2 C26_2 C2_2 127.4(3)
C21_2 C26_2 C2_2 112.7(3)
C28_2 N27_2 C23_2 120.2(3)
C28_2 N27_2 C127_2 122.6(3)
C23_2 N27_2 C127_2 117.1(3)
O28_2 C28_2 N27_2 125.9(3)
O28_2 C28_2 O29_2 118.0(3)
N27_2 C28_2 O29_2 116.1(3)
C28_2 O29_2 C124_2 118.5(3)
C32_2 C31_2 C36_2 120.6(3)
C32_2 C31_2 C1_2 126.2(3)
C36_2 C31_2 C1_2 113.1(3)
C31_2 C32_2 C33_2 119.5(3)
C31_2 C32_2 H32_2 120.3
C33_2 C32_2 H32_2 120.3
C32_2 C33_2 C34_2 120.4(3)
C32_2 C33_2 N37_2 118.6(3)
C34_2 C33_2 N37_2 120.8(3)
C33_2 C34_2 C35_2 119.8(3)
C33_2 C34_2 H34_2 120.1
C35_2 C34_2 H34_2 120.1
C36_2 C35_2 C34_2 119.5(3)
C36_2 C35_2 H35_2 120.2
C34_2 C35_2 H35_2 120.2
C35_2 C36_2 C31_2 120.1(3)
C35_2 C36_2 C2_2 127.0(3)
C31_2 C36_2 C2_2 112.9(3)
C38_2 N37_2 C33_2 119.6(3)
C38_2 N37_2 C137_2 122.0(3)
C33_2 N37_2 C137_2 118.3(3)
O38_2 C38_2 N37_2 126.5(3)
O38_2 C38_2 O39_2 118.2(3)
N37_2 C38_2 O39_2 115.3(3)
C38_2 O39_2 C134_2 116.3(3)
C42_2 C41_2 C46_2 121.9(3)
C42_2 C41_2 C3_2 125.2(3)
C46_2 C41_2 C3_2 112.9(3)
C41_2 C42_2 C43_2 118.6(3)
C41_2 C42_2 H42_2 120.7
C43_2 C42_2 H42_2 120.7
C44_2 C43_2 C42_2 120.4(3)
C44_2 C43_2 N47_2 122.0(3)
C42_2 C43_2 N47_2 117.5(3)
C43_2 C44_2 C45_2 120.1(3)
C43_2 C44_2 H44_2 120.0
C45_2 C44_2 H44_2 120.0
C46_2 C45_2 C44_2 119.0(3)
C46_2 C45_2 H45_2 120.5
C44_2 C45_2 H45_2 120.5
C45_2 C46_2 C41_2 119.7(3)
C45_2 C46_2 C4_2 126.4(3)
C41_2 C46_2 C4_2 113.7(3)
C48_2 N47_2 C43_2 120.2(3)
C48_2 N47_2 C147_2 121.9(3)
C43_2 N47_2 C147_2 117.9(3)
O48_2 C48_2 N47_2 125.9(4)
O48_2 C48_2 O49_2 117.7(3)
N47_2 C48_2 O49_2 116.4(3)
C48_2 O49_2 C144_2 118.2(3)
C52_2 C51_2 C56_2 120.9(3)
C52_2 C51_2 C3_2 125.8(3)
C56_2 C51_2 C3_2 113.3(3)
C51_2 C52_2 C53_2 119.4(3)
C51_2 C52_2 H52_2 120.3
C53_2 C52_2 H52_2 120.3
C54_2 C53_2 C52_2 120.5(3)
C54_2 C53_2 N57_2 122.1(3)
C52_2 C53_2 N57_2 117.3(3)
C53_2 C54_2 C55_2 120.1(3)
C53_2 C54_2 H54_2 120.0
C55_2 C54_2 H54_2 120.0
C56_2 C55_2 C54_2 119.3(3)
C56_2 C55_2 H55_2 120.3
C54_2 C55_2 H55_2 120.3
C55_2 C56_2 C51_2 119.6(3)
C55_2 C56_2 C4_2 127.2(3)
C51_2 C56_2 C4_2 113.2(3)
C58_2 N57_2 C53_2 118.8(3)
C58_2 N57_2 C157_2 124.4(3)
C53_2 N57_2 C157_2 116.8(3)
O58_2 C58_2 N57_2 125.5(3)
O58_2 C58_2 O59_2 117.7(3)
N57_2 C58_2 O59_2 116.8(3)
C58_2 O59_2 C154_2 120.5(3)
C62_2 C61_2 C66_2 120.8(3)
C62_2 C61_2 C3_2 125.9(3)
C66_2 C61_2 C3_2 113.2(3)
C61_2 C62_2 C63_2 118.9(3)
C61_2 C62_2 H62_2 120.6
C63_2 C62_2 H62_2 120.6
C64_2 C63_2 C62_2 121.5(3)
C64_2 C63_2 N67_2 122.3(3)
C62_2 C63_2 N67_2 116.1(3)
C63_2 C64_2 C65_2 119.0(3)
C63_2 C64_2 H64_2 120.5
C65_2 C64_2 H64_2 120.5
C66_2 C65_2 C64_2 120.0(3)
C66_2 C65_2 H65_2 120.0
C64_2 C65_2 H65_2 120.0
C65_2 C66_2 C61_2 119.8(3)
C65_2 C66_2 C4_2 127.3(3)
C61_2 C66_2 C4_2 112.8(3)
C68_2 N67_2 C63_2 117.7(3)
C68_2 N67_2 C167_2 122.4(3)
C63_2 N67_2 C167_2 118.8(3)
O68_2 C68_2 N67_2 125.1(3)
O68_2 C68_2 O69_2 118.0(3)
N67_2 C68_2 O69_2 116.9(3)
C68_2 O69_2 C164_2 117.8(3)
C116_2 C111_2 C112_2 118.2(3)
C116_2 C111_2 C141_2 121.0(3)
C112_2 C111_2 C141_2 120.8(3)
C113_2 C112_2 C111_2 121.1(3)
C113_2 C112_2 H112_2 119.5
C111_2 C112_2 H112_2 119.5
C114_2 C113_2 C112_2 118.9(3)
C114_2 C113_2 C117_2 116.5(3)
C112_2 C113_2 C117_2 124.6(3)
C113_2 C114_2 C115_2 122.3(3)
C113_2 C114_2 O19_2 120.5(3)
C115_2 C114_2 O19_2 117.2(3)
C116_2 C115_2 C114_2 117.7(3)
C116_2 C115_2 H115_2 121.2
C114_2 C115_2 H115_2 121.2
C115_2 C116_2 C111_2 121.9(3)
C115_2 C116_2 H116_2 119.1
C111_2 C116_2 H116_2 119.1
N17_2 C117_2 C113_2 109.3(3)
N17_2 C117_2 H11A_2 109.8
C113_2 C117_2 H11A_2 109.8
N17_2 C117_2 H11B_2 109.8
C113_2 C117_2 H11B_2 109.8
H11A_2 C117_2 H11B_2 108.3
C122_2 C121_2 C126_2 118.0(3)
C122_2 C121_2 C151_2 119.4(3)
C126_2 C121_2 C151_2 122.4(3)
C123_2 C122_2 C121_2 121.9(3)
C123_2 C122_2 H122_2 119.1
C121_2 C122_2 H122_2 119.1
C122_2 C123_2 C124_2 118.9(3)
C122_2 C123_2 C127_2 124.3(3)
C124_2 C123_2 C127_2 116.8(3)
C123_2 C124_2 O29_2 119.9(3)
C123_2 C124_2 C125_2 121.5(3)
O29_2 C124_2 C125_2 118.6(3)
C126_2 C125_2 C124_2 118.3(3)
C126_2 C125_2 H125_2 120.8
C124_2 C125_2 H125_2 120.8
C125_2 C126_2 C121_2 121.4(3)
C125_2 C126_2 H126_2 119.3
C121_2 C126_2 H126_2 119.3
N27_2 C127_2 C123_2 109.2(3)
N27_2 C127_2 H12A_2 109.8
C123_2 C127_2 H12A_2 109.8
N27_2 C127_2 H12B_2 109.8
C123_2 C127_2 H12B_2 109.8
H12A_2 C127_2 H12B_2 108.3
C132_2 C131_2 C136_2 118.6(3)
C132_2 C131_2 C161_2 123.1(3)
C136_2 C131_2 C161_2 118.3(3)
C133_2 C132_2 C131_2 120.0(4)
C133_2 C132_2 H132_2 120.0
C131_2 C132_2 H132_2 120.0
C134_2 C133_2 C132_2 119.0(3)
C134_2 C133_2 C137_2 116.3(3)
C132_2 C133_2 C137_2 124.6(4)
C133_2 C134_2 C135_2 122.6(4)
C133_2 C134_2 O39_2 119.2(3)
C135_2 C134_2 O39_2 118.3(4)
C134_2 C135_2 C136_2 118.0(4)
C134_2 C135_2 H135_2 121.0
C136_2 C135_2 H135_2 121.0
C135_2 C136_2 C131_2 121.7(4)
C135_2 C136_2 H136_2 119.1
C131_2 C136_2 H136_2 119.2
N37_2 C137_2 C133_2 108.6(3)
N37_2 C137_2 H13A_2 110.0
C133_2 C137_2 H13A_2 110.0
N37_2 C137_2 H13B_2 110.0
C133_2 C137_2 H13B_2 110.0
H13A_2 C137_2 H13B_2 108.3
C146_2 C141_2 C142_2 118.7(3)
C146_2 C141_2 C111_2 121.3(3)
C142_2 C141_2 C111_2 120.1(3)
C143_2 C142_2 C141_2 120.5(3)
C143_2 C142_2 H142_2 119.7
C141_2 C142_2 H142_2 119.7
C144_2 C143_2 C142_2 119.3(3)
C144_2 C143_2 C147_2 117.0(3)
C142_2 C143_2 C147_2 123.8(3)
C143_2 C144_2 C145_2 122.3(3)
C143_2 C144_2 O49_2 120.0(3)
C145_2 C144_2 O49_2 117.7(3)
C144_2 C145_2 C146_2 118.0(3)
C144_2 C145_2 H145_2 121.0
C146_2 C145_2 H145_2 121.0
C145_2 C146_2 C141_2 121.2(3)
C145_2 C146_2 H146_2 119.4
C141_2 C146_2 H146_2 119.4
N47_2 C147_2 C143_2 108.9(3)
N47_2 C147_2 H14A_2 109.9
C143_2 C147_2 H14A_2 109.9
N47_2 C147_2 H14B_2 109.9
C143_2 C147_2 H14B_2 109.9
H14A_2 C147_2 H14B_2 108.3
C156_2 C151_2 C152_2 118.1(3)
C156_2 C151_2 C121_2 121.1(3)
C152_2 C151_2 C121_2 120.7(3)
C153_2 C152_2 C151_2 121.5(3)
C153_2 C152_2 H152_2 119.3
C151_2 C152_2 H152_2 119.3
C154_2 C153_2 C152_2 118.5(3)
C154_2 C153_2 C157_2 118.9(3)
C152_2 C153_2 C157_2 122.6(3)
C153_2 C154_2 C155_2 121.5(3)
C153_2 C154_2 O59_2 120.4(3)
C155_2 C154_2 O59_2 118.0(3)
C156_2 C155_2 C154_2 119.2(3)
C156_2 C155_2 H155_2 120.4
C154_2 C155_2 H155_2 120.4
C155_2 C156_2 C151_2 121.2(3)
C155_2 C156_2 H156_2 119.4
C151_2 C156_2 H156_2 119.4
N57_2 C157_2 C153_2 110.6(3)
N57_2 C157_2 H15A_2 109.5
C153_2 C157_2 H15A_2 109.5
N57_2 C157_2 H15B_2 109.5
C153_2 C157_2 H15B_2 109.5
H15A_2 C157_2 H15B_2 108.1
C162_2 C161_2 C166_2 117.8(3)
C162_2 C161_2 C131_2 120.0(3)
C166_2 C161_2 C131_2 122.2(3)
C163_2 C162_2 C161_2 121.6(3)
C163_2 C162_2 H162_2 119.2
C161_2 C162_2 H162_2 119.2
C164_2 C163_2 C162_2 117.9(3)
C164_2 C163_2 C167_2 117.7(3)
C162_2 C163_2 C167_2 124.4(3)
C163_2 C164_2 C165_2 122.7(3)
C163_2 C164_2 O69_2 119.2(3)
C165_2 C164_2 O69_2 118.1(3)
C166_2 C165_2 C164_2 118.1(3)
C166_2 C165_2 H165_2 121.0
C164_2 C165_2 H165_2 121.0
C165_2 C166_2 C161_2 121.8(4)
C165_2 C166_2 H166_2 119.1
C161_2 C166_2 H166_2 119.1
N67_2 C167_2 C163_2 109.3(3)
N67_2 C167_2 H16A_2 109.8
C163_2 C167_2 H16A_2 109.8
N67_2 C167_2 H16B_2 109.8
C163_2 C167_2 H16B_2 109.8
H16A_2 C167_2 H16B_2 108.3

loop_
_geom_bond_atom_site_label_1
_geom_bond_atom_site_label_2
_geom_bond_distance
C1_1 C21_1 1.519(4)
C1_1 C31_1 1.523(4)
C1_1 C11_1 1.525(4)
C1_1 H1_1 1.0000
C2_1 C36_1 1.517(4)
C2_1 C26_1 1.527(4)
C2_1 C16_1 1.528(4)
C2_1 H2_1 1.0000
C3_1 C41_1 1.518(4)
C3_1 C51_1 1.519(4)
C3_1 C61_1 1.522(4)
C3_1 H3_1 1.0000
C4_1 C46_1 1.522(4)
C4_1 C56_1 1.524(4)
C4_1 C66_1 1.528(4)
C4_1 H4_1 1.0000
C11_1 C12_1 1.371(4)
C11_1 C16_1 1.405(4)
C12_1 C13_1 1.395(4)
C12_1 H12_1 0.9500
C13_1 C14_1 1.386(5)
C13_1 N17_1 1.435(4)
C14_1 C15_1 1.397(5)
C14_1 H14_1 0.9500
C15_1 C16_1 1.388(4)
C15_1 H15_1 0.9500
N17_1 C18_1 1.357(4)
N17_1 C117_1 1.469(4)
C18_1 O18_1 1.199(4)
C18_1 O19_1 1.389(4)
O19_1 C114_1 1.404(4)
C21_1 C22_1 1.387(4)
C21_1 C26_1 1.399(4)
C22_1 C23_1 1.387(5)
C22_1 H22_1 0.9500
C23_1 C24_1 1.390(5)
C23_1 N27_1 1.444(4)
C24_1 C25_1 1.399(5)
C24_1 H24_1 0.9500
C25_1 C26_1 1.387(5)
C25_1 H25_1 0.9500
N27_1 C28_1 1.349(4)
N27_1 C127_1 1.477(4)
C28_1 O28_1 1.206(4)
C28_1 O29_1 1.381(4)
O29_1 C124_1 1.406(4)
C31_1 C32_1 1.381(4)
C31_1 C36_1 1.412(4)
C32_1 C33_1 1.390(5)
C32_1 H32_1 0.9500
C33_1 C34_1 1.386(5)
C33_1 N37_1 1.441(4)
C34_1 C35_1 1.394(5)
C34_1 H34_1 0.9500
C35_1 C36_1 1.386(4)
C35_1 H35_1 0.9500
N37_1 C38_1 1.349(4)
N37_1 C137_1 1.472(4)
C38_1 O38_1 1.208(4)
C38_1 O39_1 1.397(4)
O39_1 C134_1 1.403(4)
C41_1 C42_1 1.383(4)
C41_1 C46_1 1.402(4)
C42_1 C43_1 1.393(4)
C42_1 H42_1 0.9500
C43_1 C44_1 1.388(4)
C43_1 N47_1 1.440(4)
C44_1 C45_1 1.387(4)
C44_1 H44_1 0.9500
C45_1 C46_1 1.386(4)
C45_1 H45_1 0.9500
N47_1 C48_1 1.349(4)
N47_1 C147_1 1.480(4)
C48_1 O48_1 1.220(4)
C48_1 O49_1 1.373(4)
O49_1 C144_1 1.391(4)
C51_1 C52_1 1.381(4)
C51_1 C56_1 1.404(4)
C52_1 C53_1 1.397(4)
C52_1 H52_1 0.9500
C53_1 C54_1 1.387(5)
C53_1 N57_1 1.445(4)
C54_1 C55_1 1.395(5)
C54_1 H54_1 0.9500
C55_1 C56_1 1.380(4)
C55_1 H55_1 0.9500
N57_1 C58_1 1.354(4)
N57_1 C157_1 1.458(4)
C58_1 O58_1 1.213(4)
C58_1 O59_1 1.386(4)
O59_1 C154_1 1.405(4)
C61_1 C62_1 1.380(4)
C61_1 C66_1 1.395(4)
C62_1 C63_1 1.394(4)
C62_1 H62_1 0.9500
C63_1 C64_1 1.389(5)
C63_1 N67_1 1.440(4)
C64_1 C65_1 1.397(4)
C64_1 H64_1 0.9500
C65_1 C66_1 1.378(4)
C65_1 H65_1 0.9500
N67_1 C68_1 1.350(4)
N67_1 C167_1 1.469(4)
C68_1 O68_1 1.203(4)
C68_1 O69_1 1.387(4)
O69_1 C164_1 1.399(4)
C111_1 C116_1 1.392(5)
C111_1 C112_1 1.403(5)
C111_1 C141_1 1.486(4)
C112_1 C113_1 1.391(4)
C112_1 H112_1 0.9500
C113_1 C114_1 1.378(5)
C113_1 C117_1 1.494(5)
C114_1 C115_1 1.390(5)
C115_1 C116_1 1.394(5)
C115_1 H115_1 0.9500
C116_1 H116_1 0.9500
C117_1 H11A_1 0.9900
C117_1 H11B_1 0.9900
C121_1 C126_1 1.389(5)
C121_1 C122_1 1.399(5)
C121_1 C151_1 1.495(5)
C122_1 C123_1 1.384(5)
C122_1 H122_1 0.9500
C123_1 C124_1 1.380(5)
C123_1 C127_1 1.497(5)
C124_1 C125_1 1.385(5)
C125_1 C126_1 1.390(5)
C125_1 H125_1 0.9500
C126_1 H126_1 0.9500
C127_1 H12A_1 0.9900
C127_1 H12B_1 0.9900
C131_1 C136_1 1.395(4)
C131_1 C132_1 1.400(5)
C131_1 C161_1 1.492(5)
C132_1 C133_1 1.384(5)
C132_1 H132_1 0.9500
C133_1 C134_1 1.379(4)
C133_1 C137_1 1.492(5)
C134_1 C135_1 1.384(5)
C135_1 C136_1 1.396(5)
C135_1 H135_1 0.9500
C136_1 H136_1 0.9500
C137_1 H13A_1 0.9900
C137_1 H13B_1 0.9900
C141_1 C146_1 1.398(5)
C141_1 C142_1 1.400(5)
C142_1 C143_1 1.385(4)
C142_1 H142_1 0.9500
C143_1 C144_1 1.377(5)
C143_1 C147_1 1.506(4)
C144_1 C145_1 1.388(5)
C145_1 C146_1 1.383(5)
C145_1 H145_1 0.9500
C146_1 H146_1 0.9500
C147_1 H14A_1 0.9900
C147_1 H14B_1 0.9900
C151_1 C156_1 1.395(5)
C151_1 C152_1 1.405(4)
C152_1 C153_1 1.380(5)
C152_1 H152_1 0.9500
C153_1 C154_1 1.378(5)
C153_1 C157_1 1.500(5)
C154_1 C155_1 1.386(5)
C155_1 C156_1 1.382(5)
C155_1 H155_1 0.9500
C156_1 H156_1 0.9500
C157_1 H15A_1 0.9900
C157_1 H15B_1 0.9900
C161_1 C166_1 1.388(4)
C161_1 C162_1 1.403(5)
C162_1 C163_1 1.378(5)
C162_1 H162_1 0.9500
C163_1 C164_1 1.377(5)
C163_1 C167_1 1.507(5)
C164_1 C165_1 1.384(5)
C165_1 C166_1 1.387(5)
C165_1 H165_1 0.9500
C166_1 H166_1 0.9500
C167_1 H16A_1 0.9900
C167_1 H16B_1 0.9900
C1_2 C31_2 1.515(4)
C1_2 C11_2 1.517(4)
C1_2 C21_2 1.522(4)
C1_2 H1_2 1.0000
C2_2 C26_2 1.520(4)
C2_2 C16_2 1.527(4)
C2_2 C36_2 1.534(4)
C2_2 H2_2 1.0000
C3_2 C41_2 1.511(4)
C3_2 C51_2 1.514(4)
C3_2 C61_2 1.528(4)
C3_2 H3_2 1.0000
C4_2 C46_2 1.524(4)
C4_2 C56_2 1.527(4)
C4_2 C66_2 1.527(4)
C4_2 H4_2 1.0000
C11_2 C12_2 1.384(4)
C11_2 C16_2 1.404(4)
C12_2 C13_2 1.387(4)
C12_2 H12_2 0.9500
C13_2 C14_2 1.394(4)
C13_2 N17_2 1.438(4)
C14_2 C15_2 1.396(4)
C14_2 H14_2 0.9500
C15_2 C16_2 1.379(4)
C15_2 H15_2 0.9500
N17_2 C18_2 1.350(4)
N17_2 C117_2 1.469(4)
C18_2 O18_2 1.208(4)
C18_2 O19_2 1.386(4)
O19_2 C114_2 1.395(4)
C21_2 C22_2 1.375(4)
C21_2 C26_2 1.406(4)
C22_2 C23_2 1.392(4)
C22_2 H22_2 0.9500
C23_2 C24_2 1.382(4)
C23_2 N27_2 1.445(4)
C24_2 C25_2 1.399(5)
C24_2 H24_2 0.9500
C25_2 C26_2 1.388(4)
C25_2 H25_2 0.9500
N27_2 C28_2 1.343(4)
N27_2 C127_2 1.471(4)
C28_2 O28_2 1.210(4)
C28_2 O29_2 1.384(4)
O29_2 C124_2 1.392(4)
C31_2 C32_2 1.375(4)
C31_2 C36_2 1.402(4)
C32_2 C33_2 1.388(4)
C32_2 H32_2 0.9500
C33_2 C34_2 1.396(4)
C33_2 N37_2 1.431(4)
C34_2 C35_2 1.397(5)
C34_2 H34_2 0.9500
C35_2 C36_2 1.380(4)
C35_2 H35_2 0.9500
N37_2 C38_2 1.345(4)
N37_2 C137_2 1.476(4)
C38_2 O38_2 1.204(4)
C38_2 O39_2 1.385(4)
O39_2 C134_2 1.398(4)
C41_2 C42_2 1.370(4)
C41_2 C46_2 1.393(4)
C42_2 C43_2 1.396(4)
C42_2 H42_2 0.9500
C43_2 C44_2 1.390(5)
C43_2 N47_2 1.434(4)
C44_2 C45_2 1.409(5)
C44_2 H44_2 0.9500
C45_2 C46_2 1.382(4)
C45_2 H45_2 0.9500
N47_2 C48_2 1.346(5)
N47_2 C147_2 1.488(4)
C48_2 O48_2 1.212(4)
C48_2 O49_2 1.387(4)
O49_2 C144_2 1.402(4)
C51_2 C52_2 1.378(4)
C51_2 C56_2 1.395(4)
C52_2 C53_2 1.387(4)
C52_2 H52_2 0.9500
C53_2 C54_2 1.382(5)
C53_2 N57_2 1.444(4)
C54_2 C55_2 1.404(5)
C54_2 H54_2 0.9500
C55_2 C56_2 1.390(4)
C55_2 H55_2 0.9500
N57_2 C58_2 1.348(4)
N57_2 C157_2 1.473(4)
C58_2 O58_2 1.212(4)
C58_2 O59_2 1.377(4)
O59_2 C154_2 1.391(4)
C61_2 C62_2 1.374(4)
C61_2 C66_2 1.400(4)
C62_2 C63_2 1.394(5)
C62_2 H62_2 0.9500
C63_2 C64_2 1.381(5)
C63_2 N67_2 1.447(4)
C64_2 C65_2 1.405(5)
C64_2 H64_2 0.9500
C65_2 C66_2 1.381(5)
C65_2 H65_2 0.9500
N67_2 C68_2 1.340(4)
N67_2 C167_2 1.473(4)
C68_2 O68_2 1.215(4)
C68_2 O69_2 1.381(4)
O69_2 C164_2 1.403(4)
C111_2 C116_2 1.395(4)
C111_2 C112_2 1.401(4)
C111_2 C141_2 1.491(4)
C112_2 C113_2 1.381(4)
C112_2 H112_2 0.9500
C113_2 C114_2 1.378(4)
C113_2 C117_2 1.497(4)
C114_2 C115_2 1.391(4)
C115_2 C116_2 1.387(5)
C115_2 H115_2 0.9500
C116_2 H116_2 0.9500
C117_2 H11A_2 0.9900
C117_2 H11B_2 0.9900
C121_2 C122_2 1.396(5)
C121_2 C126_2 1.404(5)
C121_2 C151_2 1.481(5)
C122_2 C123_2 1.376(5)
C122_2 H122_2 0.9500
C123_2 C124_2 1.379(5)
C123_2 C127_2 1.504(5)
C124_2 C125_2 1.407(5)
C125_2 C126_2 1.380(5)
C125_2 H125_2 0.9500
C126_2 H126_2 0.9500
C127_2 H12A_2 0.9900
C127_2 H12B_2 0.9900
C131_2 C132_2 1.395(5)
C131_2 C136_2 1.398(5)
C131_2 C161_2 1.486(5)
C132_2 C133_2 1.393(5)
C132_2 H132_2 0.9500
C133_2 C134_2 1.373(5)
C133_2 C137_2 1.496(5)
C134_2 C135_2 1.375(5)
C135_2 C136_2 1.376(5)
C135_2 H135_2 0.9500
C136_2 H136_2 0.9500
C137_2 H13A_2 0.9900
C137_2 H13B_2 0.9900
C141_2 C146_2 1.399(5)
C141_2 C142_2 1.401(5)
C142_2 C143_2 1.382(5)
C142_2 H142_2 0.9500
C143_2 C144_2 1.375(5)
C143_2 C147_2 1.491(5)
C144_2 C145_2 1.388(5)
C145_2 C146_2 1.390(5)
C145_2 H145_2 0.9500
C146_2 H146_2 0.9500
C147_2 H14A_2 0.9900
C147_2 H14B_2 0.9900
C151_2 C156_2 1.392(5)
C151_2 C152_2 1.397(5)
C152_2 C153_2 1.391(5)
C152_2 H152_2 0.9500
C153_2 C154_2 1.378(5)
C153_2 C157_2 1.488(4)
C154_2 C155_2 1.384(5)
C155_2 C156_2 1.381(5)
C155_2 H155_2 0.9500
C156_2 H156_2 0.9500
C157_2 H15A_2 0.9900
C157_2 H15B_2 0.9900
C161_2 C162_2 1.393(5)
C161_2 C166_2 1.402(5)
C162_2 C163_2 1.389(5)
C162_2 H162_2 0.9500
C163_2 C164_2 1.378(5)
C163_2 C167_2 1.493(5)
C164_2 C165_2 1.381(5)
C165_2 C166_2 1.376(5)
C165_2 H165_2 0.9500
C166_2 H166_2 0.9500
C167_2 H16A_2 0.9900
C167_2 H16B_2 0.9900

loop_
_geom_torsion_atom_site_label_1
_geom_torsion_atom_site_label_2
_geom_torsion_atom_site_label_3
_geom_torsion_atom_site_label_4
_geom_torsion
C21_1 C1_1 C11_1 C12_1 119.7(3)
C31_1 C1_1 C11_1 C12_1 -129.6(3)
C21_1 C1_1 C11_1 C16_1 -56.5(3)
C31_1 C1_1 C11_1 C16_1 54.2(4)
C16_1 C11_1 C12_1 C13_1 1.6(5)
C1_1 C11_1 C12_1 C13_1 -174.4(3)
C11_1 C12_1 C13_1 C14_1 -1.5(5)
C11_1 C12_1 C13_1 N17_1 176.9(3)
C12_1 C13_1 C14_1 C15_1 0.9(5)
N17_1 C13_1 C14_1 C15_1 -177.5(3)
C13_1 C14_1 C15_1 C16_1 -0.3(5)
C14_1 C15_1 C16_1 C11_1 0.3(5)
C14_1 C15_1 C16_1 C2_1 174.0(3)
C12_1 C11_1 C16_1 C15_1 -1.0(5)
C1_1 C11_1 C16_1 C15_1 175.4(3)
C12_1 C11_1 C16_1 C2_1 -175.6(3)
C1_1 C11_1 C16_1 C2_1 0.9(4)
C36_1 C2_1 C16_1 C15_1 130.1(3)
C26_1 C2_1 C16_1 C15_1 -118.4(4)
C36_1 C2_1 C16_1 C11_1 -55.9(4)
C26_1 C2_1 C16_1 C11_1 55.6(3)
C14_1 C13_1 N17_1 C18_1 64.2(5)
C12_1 C13_1 N17_1 C18_1 -114.2(4)
C14_1 C13_1 N17_1 C117_1 -117.4(4)
C12_1 C13_1 N17_1 C117_1 64.2(4)
C13_1 N17_1 C18_1 O18_1 -13.7(6)
C117_1 N17_1 C18_1 O18_1 167.9(4)
C13_1 N17_1 C18_1 O19_1 163.6(3)
C117_1 N17_1 C18_1 O19_1 -14.8(5)
O18_1 C18_1 O19_1 C114_1 149.3(4)
N17_1 C18_1 O19_1 C114_1 -28.3(5)
C31_1 C1_1 C21_1 C22_1 124.5(3)
C11_1 C1_1 C21_1 C22_1 -123.2(3)
C31_1 C1_1 C21_1 C26_1 -56.5(3)
C11_1 C1_1 C21_1 C26_1 55.8(4)
C26_1 C21_1 C22_1 C23_1 0.4(5)
C1_1 C21_1 C22_1 C23_1 179.3(3)
C21_1 C22_1 C23_1 C24_1 -0.3(5)
C21_1 C22_1 C23_1 N27_1 179.4(3)
C22_1 C23_1 C24_1 C25_1 0.3(5)
N27_1 C23_1 C24_1 C25_1 -179.3(3)
C23_1 C24_1 C25_1 C26_1 -0.5(5)
C24_1 C25_1 C26_1 C21_1 0.6(5)
C24_1 C25_1 C26_1 C2_1 -179.3(3)
C22_1 C21_1 C26_1 C25_1 -0.6(5)
C1_1 C21_1 C26_1 C25_1 -179.6(3)
C22_1 C21_1 C26_1 C2_1 179.4(3)
C1_1 C21_1 C26_1 C2_1 0.3(4)
C36_1 C2_1 C26_1 C25_1 -123.9(4)
C16_1 C2_1 C26_1 C25_1 123.3(4)
C36_1 C2_1 C26_1 C21_1 56.2(4)
C16_1 C2_1 C26_1 C21_1 -56.6(3)
C22_1 C23_1 N27_1 C28_1 -118.5(4)
C24_1 C23_1 N27_1 C28_1 61.2(4)
C22_1 C23_1 N27_1 C127_1 71.4(4)
C24_1 C23_1 N27_1 C127_1 -108.9(4)
C23_1 N27_1 C28_1 O28_1 2.1(6)
C127_1 N27_1 C28_1 O28_1 171.7(4)
C23_1 N27_1 C28_1 O29_1 -177.6(3)
C127_1 N27_1 C28_1 O29_1 -8.0(5)
O28_1 C28_1 O29_1 C124_1 153.7(3)
N27_1 C28_1 O29_1 C124_1 -26.6(5)
C21_1 C1_1 C31_1 C32_1 -120.5(3)
C11_1 C1_1 C31_1 C32_1 128.8(3)
C21_1 C1_1 C31_1 C36_1 56.4(3)
C11_1 C1_1 C31_1 C36_1 -54.3(3)
C36_1 C31_1 C32_1 C33_1 -2.0(5)
C1_1 C31_1 C32_1 C33_1 174.6(3)
C31_1 C32_1 C33_1 C34_1 2.2(5)
C31_1 C32_1 C33_1 N37_1 -170.3(3)
C32_1 C33_1 C34_1 C35_1 -0.9(5)
N37_1 C33_1 C34_1 C35_1 171.3(3)
C33_1 C34_1 C35_1 C36_1 -0.5(5)
C34_1 C35_1 C36_1 C31_1 0.7(5)
C34_1 C35_1 C36_1 C2_1 -174.8(3)
C32_1 C31_1 C36_1 C35_1 0.6(5)
C1_1 C31_1 C36_1 C35_1 -176.4(3)
C32_1 C31_1 C36_1 C2_1 176.7(3)
C1_1 C31_1 C36_1 C2_1 -0.4(4)
C26_1 C2_1 C36_1 C35_1 119.8(3)
C16_1 C2_1 C36_1 C35_1 -128.6(3)
C26_1 C2_1 C36_1 C31_1 -56.0(3)
C16_1 C2_1 C36_1 C31_1 55.7(3)
C34_1 C33_1 N37_1 C38_1 87.3(4)
C32_1 C33_1 N37_1 C38_1 -100.1(4)
C34_1 C33_1 N37_1 C137_1 -91.0(4)
C32_1 C33_1 N37_1 C137_1 81.6(4)
C33_1 N37_1 C38_1 O38_1 -9.5(5)
C137_1 N37_1 C38_1 O38_1 168.7(3)
C33_1 N37_1 C38_1 O39_1 170.6(3)
C137_1 N37_1 C38_1 O39_1 -11.2(5)
O38_1 C38_1 O39_1 C134_1 151.7(3)
N37_1 C38_1 O39_1 C134_1 -28.4(4)
C51_1 C3_1 C41_1 C42_1 -124.4(3)
C61_1 C3_1 C41_1 C42_1 124.0(3)
C51_1 C3_1 C41_1 C46_1 55.3(3)
C61_1 C3_1 C41_1 C46_1 -56.2(3)
C46_1 C41_1 C42_1 C43_1 -2.3(5)
C3_1 C41_1 C42_1 C43_1 177.5(3)
C41_1 C42_1 C43_1 C44_1 0.3(5)
C41_1 C42_1 C43_1 N47_1 -179.8(3)
C42_1 C43_1 C44_1 C45_1 1.6(5)
N47_1 C43_1 C44_1 C45_1 -178.4(3)
C43_1 C44_1 C45_1 C46_1 -1.3(5)
C44_1 C45_1 C46_1 C41_1 -0.7(5)
C44_1 C45_1 C46_1 C4_1 -178.6(3)
C42_1 C41_1 C46_1 C45_1 2.5(5)
C3_1 C41_1 C46_1 C45_1 -177.2(3)
C42_1 C41_1 C46_1 C4_1 -179.3(3)
C3_1 C41_1 C46_1 C4_1 0.9(4)
C56_1 C4_1 C46_1 C45_1 120.8(3)
C66_1 C4_1 C46_1 C45_1 -127.3(3)
C56_1 C4_1 C46_1 C41_1 -57.2(3)
C66_1 C4_1 C46_1 C41_1 54.6(3)
C44_1 C43_1 N47_1 C48_1 54.2(4)
C42_1 C43_1 N47_1 C48_1 -125.7(3)
C44_1 C43_1 N47_1 C147_1 -110.3(4)
C42_1 C43_1 N47_1 C147_1 69.8(4)
C43_1 N47_1 C48_1 O48_1 6.7(5)
C147_1 N47_1 C48_1 O48_1 170.2(3)
C43_1 N47_1 C48_1 O49_1 -172.9(3)
C147_1 N47_1 C48_1 O49_1 -9.4(5)
O48_1 C48_1 O49_1 C144_1 156.5(3)
N47_1 C48_1 O49_1 C144_1 -23.9(5)
C41_1 C3_1 C51_1 C52_1 121.2(3)
C61_1 C3_1 C51_1 C52_1 -127.5(3)
C41_1 C3_1 C51_1 C56_1 -55.4(3)
C61_1 C3_1 C51_1 C56_1 56.0(3)
C56_1 C51_1 C52_1 C53_1 1.6(5)
C3_1 C51_1 C52_1 C53_1 -174.7(3)
C51_1 C52_1 C53_1 C54_1 -0.7(5)
C51_1 C52_1 C53_1 N57_1 177.1(3)
C52_1 C53_1 C54_1 C55_1 -0.6(5)
N57_1 C53_1 C54_1 C55_1 -178.3(3)
C53_1 C54_1 C55_1 C56_1 1.0(5)
C54_1 C55_1 C56_1 C51_1 -0.1(5)
C54_1 C55_1 C56_1 C4_1 176.2(3)
C52_1 C51_1 C56_1 C55_1 -1.2(5)
C3_1 C51_1 C56_1 C55_1 175.5(3)
C52_1 C51_1 C56_1 C4_1 -178.0(3)
C3_1 C51_1 C56_1 C4_1 -1.3(4)
C46_1 C4_1 C56_1 C55_1 -119.5(3)
C66_1 C4_1 C56_1 C55_1 129.2(3)
C46_1 C4_1 C56_1 C51_1 57.1(3)
C66_1 C4_1 C56_1 C51_1 -54.3(3)
C54_1 C53_1 N57_1 C58_1 73.7(4)
C52_1 C53_1 N57_1 C58_1 -104.0(4)
C54_1 C53_1 N57_1 C157_1 -123.4(4)
C52_1 C53_1 N57_1 C157_1 58.9(4)
C53_1 N57_1 C58_1 O58_1 -26.0(5)
C157_1 N57_1 C58_1 O58_1 171.2(3)
C53_1 N57_1 C58_1 O59_1 153.9(3)
C157_1 N57_1 C58_1 O59_1 -8.9(5)
O58_1 C58_1 O59_1 C154_1 145.1(3)
N57_1 C58_1 O59_1 C154_1 -34.8(4)
C41_1 C3_1 C61_1 C62_1 -123.3(3)
C51_1 C3_1 C61_1 C62_1 125.7(3)
C41_1 C3_1 C61_1 C66_1 56.1(3)
C51_1 C3_1 C61_1 C66_1 -54.9(3)
C66_1 C61_1 C62_1 C63_1 -1.1(5)
C3_1 C61_1 C62_1 C63_1 178.3(3)
C61_1 C62_1 C63_1 C64_1 -1.2(5)
C61_1 C62_1 C63_1 N67_1 -179.1(3)
C62_1 C63_1 C64_1 C65_1 1.4(5)
N67_1 C63_1 C64_1 C65_1 179.2(3)
C63_1 C64_1 C65_1 C66_1 0.7(5)
C64_1 C65_1 C66_1 C61_1 -2.9(5)
C64_1 C65_1 C66_1 C4_1 -178.3(3)
C62_1 C61_1 C66_1 C65_1 3.1(5)
C3_1 C61_1 C66_1 C65_1 -176.3(3)
C62_1 C61_1 C66_1 C4_1 179.1(3)
C3_1 C61_1 C66_1 C4_1 -0.4(4)
C46_1 C4_1 C66_1 C65_1 120.8(3)
C56_1 C4_1 C66_1 C65_1 -129.0(3)
C46_1 C4_1 C66_1 C61_1 -54.8(3)
C56_1 C4_1 C66_1 C61_1 55.4(3)
C64_1 C63_1 N67_1 C68_1 96.5(4)
C62_1 C63_1 N67_1 C68_1 -85.6(4)
C64_1 C63_1 N67_1 C167_1 -88.5(4)
C62_1 C63_1 N67_1 C167_1 89.5(4)
C63_1 N67_1 C68_1 O68_1 -13.3(6)
C167_1 N67_1 C68_1 O68_1 171.9(4)
C63_1 N67_1 C68_1 O69_1 166.0(3)
C167_1 N67_1 C68_1 O69_1 -8.7(5)
O68_1 C68_1 O69_1 C164_1 151.6(4)
N67_1 C68_1 O69_1 C164_1 -27.8(5)
C116_1 C111_1 C112_1 C113_1 -0.6(5)
C141_1 C111_1 C112_1 C113_1 177.1(3)
C111_1 C112_1 C113_1 C114_1 -0.4(5)
C111_1 C112_1 C113_1 C117_1 -174.1(3)
C112_1 C113_1 C114_1 C115_1 0.9(6)
C117_1 C113_1 C114_1 C115_1 175.1(3)
C112_1 C113_1 C114_1 O19_1 -176.9(3)
C117_1 C113_1 C114_1 O19_1 -2.7(5)
C18_1 O19_1 C114_1 C113_1 37.7(5)
C18_1 O19_1 C114_1 C115_1 -140.3(4)
C113_1 C114_1 C115_1 C116_1 -0.4(6)
O19_1 C114_1 C115_1 C116_1 177.5(3)
C112_1 C111_1 C116_1 C115_1 1.1(5)
C141_1 C111_1 C116_1 C115_1 -176.5(3)
C114_1 C115_1 C116_1 C111_1 -0.6(6)
C18_1 N17_1 C117_1 C113_1 45.8(4)
C13_1 N17_1 C117_1 C113_1 -132.5(3)
C114_1 C113_1 C117_1 N17_1 -35.1(4)
C112_1 C113_1 C117_1 N17_1 138.7(3)
C126_1 C121_1 C122_1 C123_1 -0.6(5)
C151_1 C121_1 C122_1 C123_1 179.2(3)
C121_1 C122_1 C123_1 C124_1 -1.6(5)
C121_1 C122_1 C123_1 C127_1 179.8(3)
C122_1 C123_1 C124_1 C125_1 2.9(5)
C127_1 C123_1 C124_1 C125_1 -178.4(3)
C122_1 C123_1 C124_1 O29_1 -177.3(3)
C127_1 C123_1 C124_1 O29_1 1.4(5)
C28_1 O29_1 C124_1 C123_1 30.2(5)
C28_1 O29_1 C124_1 C125_1 -150.0(3)
C123_1 C124_1 C125_1 C126_1 -1.8(5)
O29_1 C124_1 C125_1 C126_1 178.4(3)
C122_1 C121_1 C126_1 C125_1 1.7(5)
C151_1 C121_1 C126_1 C125_1 -178.1(3)
C124_1 C125_1 C126_1 C121_1 -0.5(5)
C28_1 N27_1 C127_1 C123_1 36.3(5)
C23_1 N27_1 C127_1 C123_1 -154.1(3)
C124_1 C123_1 C127_1 N27_1 -31.3(4)
C122_1 C123_1 C127_1 N27_1 147.3(3)
C136_1 C131_1 C132_1 C133_1 -0.1(5)
C161_1 C131_1 C132_1 C133_1 -179.5(3)
C131_1 C132_1 C133_1 C134_1 -2.0(5)
C131_1 C132_1 C133_1 C137_1 179.8(3)
C132_1 C133_1 C134_1 C135_1 3.0(5)
C137_1 C133_1 C134_1 C135_1 -178.6(3)
C132_1 C133_1 C134_1 O39_1 -177.6(3)
C137_1 C133_1 C134_1 O39_1 0.8(4)
C38_1 O39_1 C134_1 C133_1 34.1(4)
C38_1 O39_1 C134_1 C135_1 -146.5(3)
C133_1 C134_1 C135_1 C136_1 -1.8(5)
O39_1 C134_1 C135_1 C136_1 178.8(3)
C132_1 C131_1 C136_1 C135_1 1.4(5)
C161_1 C131_1 C136_1 C135_1 -179.2(3)
C134_1 C135_1 C136_1 C131_1 -0.4(5)
C38_1 N37_1 C137_1 C133_1 42.6(4)
C33_1 N37_1 C137_1 C133_1 -139.1(3)
C134_1 C133_1 C137_1 N37_1 -35.5(4)
C132_1 C133_1 C137_1 N37_1 142.7(3)
C116_1 C111_1 C141_1 C146_1 -140.4(4)
C112_1 C111_1 C141_1 C146_1 42.0(5)
C116_1 C111_1 C141_1 C142_1 44.7(5)
C112_1 C111_1 C141_1 C142_1 -132.9(3)
C146_1 C141_1 C142_1 C143_1 -0.9(5)
C111_1 C141_1 C142_1 C143_1 174.2(3)
C141_1 C142_1 C143_1 C144_1 1.3(5)
C141_1 C142_1 C143_1 C147_1 -176.5(3)
C142_1 C143_1 C144_1 C145_1 -0.8(5)
C147_1 C143_1 C144_1 C145_1 177.2(3)
C142_1 C143_1 C144_1 O49_1 -178.8(3)
C147_1 C143_1 C144_1 O49_1 -0.9(5)
C48_1 O49_1 C144_1 C143_1 29.4(5)
C48_1 O49_1 C144_1 C145_1 -148.7(3)
C143_1 C144_1 C145_1 C146_1 -0.1(5)
O49_1 C144_1 C145_1 C146_1 178.0(3)
C144_1 C145_1 C146_1 C141_1 0.6(5)
C142_1 C141_1 C146_1 C145_1 -0.1(5)
C111_1 C141_1 C146_1 C145_1 -175.1(3)
C48_1 N47_1 C147_1 C143_1 34.5(4)
C43_1 N47_1 C147_1 C143_1 -161.7(3)
C144_1 C143_1 C147_1 N47_1 -28.0(4)
C142_1 C143_1 C147_1 N47_1 149.9(3)
C126_1 C121_1 C151_1 C156_1 -145.7(3)
C122_1 C121_1 C151_1 C156_1 34.6(5)
C126_1 C121_1 C151_1 C152_1 34.7(5)
C122_1 C121_1 C151_1 C152_1 -145.1(3)
C156_1 C151_1 C152_1 C153_1 2.5(5)
C121_1 C151_1 C152_1 C153_1 -177.9(3)
C151_1 C152_1 C153_1 C154_1 -2.3(5)
C151_1 C152_1 C153_1 C157_1 -176.6(3)
C152_1 C153_1 C154_1 C155_1 1.7(5)
C157_1 C153_1 C154_1 C155_1 176.7(3)
C152_1 C153_1 C154_1 O59_1 -177.8(3)
C157_1 C153_1 C154_1 O59_1 -2.8(4)
C58_1 O59_1 C154_1 C153_1 41.2(4)
C58_1 O59_1 C154_1 C155_1 -138.3(3)
C153_1 C154_1 C155_1 C156_1 -1.2(5)
O59_1 C154_1 C155_1 C156_1 178.3(3)
C154_1 C155_1 C156_1 C151_1 1.4(5)
C152_1 C151_1 C156_1 C155_1 -2.0(5)
C121_1 C151_1 C156_1 C155_1 178.3(3)
C58_1 N57_1 C157_1 C153_1 44.3(4)
C53_1 N57_1 C157_1 C153_1 -118.4(3)
C154_1 C153_1 C157_1 N57_1 -36.7(4)
C152_1 C153_1 C157_1 N57_1 137.9(3)
C136_1 C131_1 C161_1 C166_1 -145.4(3)
C132_1 C131_1 C161_1 C166_1 33.9(5)
C136_1 C131_1 C161_1 C162_1 37.2(4)
C132_1 C131_1 C161_1 C162_1 -143.5(3)
C166_1 C161_1 C162_1 C163_1 -0.2(5)
C131_1 C161_1 C162_1 C163_1 177.3(3)
C161_1 C162_1 C163_1 C164_1 -0.6(5)
C161_1 C162_1 C163_1 C167_1 -179.2(3)
C162_1 C163_1 C164_1 C165_1 0.9(5)
C167_1 C163_1 C164_1 C165_1 179.7(3)
C162_1 C163_1 C164_1 O69_1 -177.5(3)
C167_1 C163_1 C164_1 O69_1 1.2(5)
C68_1 O69_1 C164_1 C163_1 31.7(5)
C68_1 O69_1 C164_1 C165_1 -146.9(3)
C163_1 C164_1 C165_1 C166_1 -0.5(5)
O69_1 C164_1 C165_1 C166_1 178.0(3)
C164_1 C165_1 C166_1 C161_1 -0.3(5)
C162_1 C161_1 C166_1 C165_1 0.7(5)
C131_1 C161_1 C166_1 C165_1 -176.8(3)
C68_1 N67_1 C167_1 C163_1 37.7(5)
C63_1 N67_1 C167_1 C163_1 -137.1(3)
C164_1 C163_1 C167_1 N67_1 -32.4(4)
C162_1 C163_1 C167_1 N67_1 146.3(3)
C31_2 C1_2 C11_2 C12_2 -119.4(3)
C21_2 C1_2 C11_2 C12_2 128.4(3)
C31_2 C1_2 C11_2 C16_2 56.6(3)
C21_2 C1_2 C11_2 C16_2 -55.7(3)
C16_2 C11_2 C12_2 C13_2 1.0(5)
C1_2 C11_2 C12_2 C13_2 176.7(3)
C11_2 C12_2 C13_2 C14_2 -0.1(5)
C11_2 C12_2 C13_2 N17_2 179.2(3)
C12_2 C13_2 C14_2 C15_2 -1.3(5)
N17_2 C13_2 C14_2 C15_2 179.4(3)
C13_2 C14_2 C15_2 C16_2 1.7(5)
C14_2 C15_2 C16_2 C11_2 -0.8(5)
C14_2 C15_2 C16_2 C2_2 -178.1(3)
C12_2 C11_2 C16_2 C15_2 -0.5(5)
C1_2 C11_2 C16_2 C15_2 -176.7(3)
C12_2 C11_2 C16_2 C2_2 177.2(3)
C1_2 C11_2 C16_2 C2_2 1.0(4)
C26_2 C2_2 C16_2 C15_2 -127.6(3)
C36_2 C2_2 C16_2 C15_2 120.2(3)
C26_2 C2_2 C16_2 C11_2 54.9(3)
C36_2 C2_2 C16_2 C11_2 -57.3(3)
C12_2 C13_2 N17_2 C18_2 116.0(3)
C14_2 C13_2 N17_2 C18_2 -64.7(4)
C12_2 C13_2 N17_2 C117_2 -64.9(4)
C14_2 C13_2 N17_2 C117_2 114.4(3)
C13_2 N17_2 C18_2 O18_2 8.3(5)
C117_2 N17_2 C18_2 O18_2 -170.7(3)
C13_2 N17_2 C18_2 O19_2 -171.2(3)
C117_2 N17_2 C18_2 O19_2 9.7(5)
O18_2 C18_2 O19_2 C114_2 -152.6(3)
N17_2 C18_2 O19_2 C114_2 26.9(4)
C31_2 C1_2 C21_2 C22_2 124.6(3)
C11_2 C1_2 C21_2 C22_2 -124.6(3)
C31_2 C1_2 C21_2 C26_2 -56.4(3)
C11_2 C1_2 C21_2 C26_2 54.5(3)
C26_2 C21_2 C22_2 C23_2 1.0(5)
C1_2 C21_2 C22_2 C23_2 180.0(3)
C21_2 C22_2 C23_2 C24_2 -0.9(5)
C21_2 C22_2 C23_2 N27_2 176.9(3)
C22_2 C23_2 C24_2 C25_2 0.0(5)
N27_2 C23_2 C24_2 C25_2 -177.7(3)
C23_2 C24_2 C25_2 C26_2 0.8(5)
C24_2 C25_2 C26_2 C21_2 -0.8(5)
C24_2 C25_2 C26_2 C2_2 178.8(3)
C22_2 C21_2 C26_2 C25_2 -0.1(5)
C1_2 C21_2 C26_2 C25_2 -179.3(3)
C22_2 C21_2 C26_2 C2_2 -179.8(3)
C1_2 C21_2 C26_2 C2_2 1.1(4)
C16_2 C2_2 C26_2 C25_2 124.2(3)
C36_2 C2_2 C26_2 C25_2 -125.1(3)
C16_2 C2_2 C26_2 C21_2 -56.1(3)
C36_2 C2_2 C26_2 C21_2 54.6(3)
C24_2 C23_2 N27_2 C28_2 -73.2(4)
C22_2 C23_2 N27_2 C28_2 108.9(4)
C24_2 C23_2 N27_2 C127_2 109.3(4)
C22_2 C23_2 N27_2 C127_2 -68.5(4)
C23_2 N27_2 C28_2 O28_2 12.0(5)
C127_2 N27_2 C28_2 O28_2 -170.8(3)
C23_2 N27_2 C28_2 O29_2 -167.0(3)
C127_2 N27_2 C28_2 O29_2 10.3(5)
O28_2 C28_2 O29_2 C124_2 -152.2(3)
N27_2 C28_2 O29_2 C124_2 26.9(4)
C11_2 C1_2 C31_2 C32_2 118.4(3)
C21_2 C1_2 C31_2 C32_2 -129.4(3)
C11_2 C1_2 C31_2 C36_2 -57.4(3)
C21_2 C1_2 C31_2 C36_2 54.8(3)
C36_2 C31_2 C32_2 C33_2 -0.5(5)
C1_2 C31_2 C32_2 C33_2 -176.0(3)
C31_2 C32_2 C33_2 C34_2 -1.6(5)
C31_2 C32_2 C33_2 N37_2 174.1(3)
C32_2 C33_2 C34_2 C35_2 1.4(5)
N37_2 C33_2 C34_2 C35_2 -174.2(3)
C33_2 C34_2 C35_2 C36_2 0.9(5)
C34_2 C35_2 C36_2 C31_2 -3.0(5)
C34_2 C35_2 C36_2 C2_2 174.6(3)
C32_2 C31_2 C36_2 C35_2 2.8(5)
C1_2 C31_2 C36_2 C35_2 178.8(3)
C32_2 C31_2 C36_2 C2_2 -175.1(3)
C1_2 C31_2 C36_2 C2_2 1.0(4)
C26_2 C2_2 C36_2 C35_2 126.2(3)
C16_2 C2_2 C36_2 C35_2 -121.2(3)
C26_2 C2_2 C36_2 C31_2 -56.1(3)
C16_2 C2_2 C36_2 C31_2 56.5(3)
C32_2 C33_2 N37_2 C38_2 104.6(4)
C34_2 C33_2 N37_2 C38_2 -79.7(4)
C32_2 C33_2 N37_2 C137_2 -76.6(4)
C34_2 C33_2 N37_2 C137_2 99.0(4)
C33_2 N37_2 C38_2 O38_2 0.7(6)
C137_2 N37_2 C38_2 O38_2 -178.0(4)
C33_2 N37_2 C38_2 O39_2 180.0(3)
C137_2 N37_2 C38_2 O39_2 1.3(5)
O38_2 C38_2 O39_2 C134_2 -143.1(4)
N37_2 C38_2 O39_2 C134_2 37.5(5)
C51_2 C3_2 C41_2 C42_2 -125.2(3)
C61_2 C3_2 C41_2 C42_2 122.8(3)
C51_2 C3_2 C41_2 C46_2 55.8(3)
C61_2 C3_2 C41_2 C46_2 -56.2(3)
C46_2 C41_2 C42_2 C43_2 2.0(5)
C3_2 C41_2 C42_2 C43_2 -176.9(3)
C41_2 C42_2 C43_2 C44_2 2.4(5)
C41_2 C42_2 C43_2 N47_2 178.9(3)
C42_2 C43_2 C44_2 C45_2 -3.9(5)
N47_2 C43_2 C44_2 C45_2 179.8(3)
C43_2 C44_2 C45_2 C46_2 1.0(5)
C44_2 C45_2 C46_2 C41_2 3.3(5)
C44_2 C45_2 C46_2 C4_2 177.1(3)
C42_2 C41_2 C46_2 C45_2 -4.9(5)
C3_2 C41_2 C46_2 C45_2 174.1(3)
C42_2 C41_2 C46_2 C4_2 -179.5(3)
C3_2 C41_2 C46_2 C4_2 -0.5(4)
C56_2 C4_2 C46_2 C45_2 131.5(3)
C66_2 C4_2 C46_2 C45_2 -117.3(4)
C56_2 C4_2 C46_2 C41_2 -54.4(3)
C66_2 C4_2 C46_2 C41_2 56.9(3)
C44_2 C43_2 N47_2 C48_2 -70.8(5)
C42_2 C43_2 N47_2 C48_2 112.8(4)
C44_2 C43_2 N47_2 C147_2 112.7(4)
C42_2 C43_2 N47_2 C147_2 -63.7(4)
C43_2 N47_2 C48_2 O48_2 10.1(6)
C147_2 N47_2 C48_2 O48_2 -173.5(4)
C43_2 N47_2 C48_2 O49_2 -167.7(3)
C147_2 N47_2 C48_2 O49_2 8.7(5)
O48_2 C48_2 O49_2 C144_2 -150.6(3)
N47_2 C48_2 O49_2 C144_2 27.4(5)
C41_2 C3_2 C51_2 C52_2 126.6(3)
C61_2 C3_2 C51_2 C52_2 -122.1(3)
C41_2 C3_2 C51_2 C56_2 -55.9(4)
C61_2 C3_2 C51_2 C56_2 55.3(3)
C56_2 C51_2 C52_2 C53_2 -0.4(5)
C3_2 C51_2 C52_2 C53_2 176.9(3)
C51_2 C52_2 C53_2 C54_2 2.0(5)
C51_2 C52_2 C53_2 N57_2 179.4(3)
C52_2 C53_2 C54_2 C55_2 -2.4(5)
N57_2 C53_2 C54_2 C55_2 -179.7(3)
C53_2 C54_2 C55_2 C56_2 1.2(5)
C54_2 C55_2 C56_2 C51_2 0.4(5)
C54_2 C55_2 C56_2 C4_2 -178.3(3)
C52_2 C51_2 C56_2 C55_2 -0.8(5)
C3_2 C51_2 C56_2 C55_2 -178.4(3)
C52_2 C51_2 C56_2 C4_2 178.1(3)
C3_2 C51_2 C56_2 C4_2 0.5(4)
C46_2 C4_2 C56_2 C55_2 -127.1(4)
C66_2 C4_2 C56_2 C55_2 122.6(4)
C46_2 C4_2 C56_2 C51_2 54.2(4)
C66_2 C4_2 C56_2 C51_2 -56.2(4)
C54_2 C53_2 N57_2 C58_2 -69.8(5)
C52_2 C53_2 N57_2 C58_2 112.8(4)
C54_2 C53_2 N57_2 C157_2 109.8(4)
C52_2 C53_2 N57_2 C157_2 -67.6(4)
C53_2 N57_2 C58_2 O58_2 7.6(6)
C157_2 N57_2 C58_2 O58_2 -172.0(4)
C53_2 N57_2 C58_2 O59_2 -172.9(3)
C157_2 N57_2 C58_2 O59_2 7.5(5)
O58_2 C58_2 O59_2 C154_2 -161.3(3)
N57_2 C58_2 O59_2 C154_2 19.2(5)
C41_2 C3_2 C61_2 C62_2 -119.8(3)
C51_2 C3_2 C61_2 C62_2 127.8(3)
C41_2 C3_2 C61_2 C66_2 56.7(3)
C51_2 C3_2 C61_2 C66_2 -55.6(3)
C66_2 C61_2 C62_2 C63_2 0.9(5)
C3_2 C61_2 C62_2 C63_2 177.3(3)
C61_2 C62_2 C63_2 C64_2 -0.2(5)
C61_2 C62_2 C63_2 N67_2 -178.0(3)
C62_2 C63_2 C64_2 C65_2 -0.7(5)
N67_2 C63_2 C64_2 C65_2 177.0(3)
C63_2 C64_2 C65_2 C66_2 0.8(5)
C64_2 C65_2 C66_2 C61_2 0.0(5)
C64_2 C65_2 C66_2 C4_2 -177.1(3)
C62_2 C61_2 C66_2 C65_2 -0.8(5)
C3_2 C61_2 C66_2 C65_2 -177.6(3)
C62_2 C61_2 C66_2 C4_2 176.6(3)
C3_2 C61_2 C66_2 C4_2 -0.1(4)
C46_2 C4_2 C66_2 C65_2 121.3(4)
C56_2 C4_2 C66_2 C65_2 -127.1(4)
C46_2 C4_2 C66_2 C61_2 -55.9(3)
C56_2 C4_2 C66_2 C61_2 55.6(3)
C64_2 C63_2 N67_2 C68_2 -80.2(5)
C62_2 C63_2 N67_2 C68_2 97.6(4)
C64_2 C63_2 N67_2 C167_2 111.7(4)
C62_2 C63_2 N67_2 C167_2 -70.4(4)
C63_2 N67_2 C68_2 O68_2 18.9(6)
C167_2 N67_2 C68_2 O68_2 -173.5(4)
C63_2 N67_2 C68_2 O69_2 -160.9(3)
C167_2 N67_2 C68_2 O69_2 6.7(5)
O68_2 C68_2 O69_2 C164_2 -150.8(4)
N67_2 C68_2 O69_2 C164_2 29.0(5)
C116_2 C111_2 C112_2 C113_2 0.1(5)
C141_2 C111_2 C112_2 C113_2 -178.6(3)
C111_2 C112_2 C113_2 C114_2 -0.2(5)
C111_2 C112_2 C113_2 C117_2 178.9(3)
C112_2 C113_2 C114_2 C115_2 -0.2(5)
C117_2 C113_2 C114_2 C115_2 -179.3(3)
C112_2 C113_2 C114_2 O19_2 -178.5(3)
C117_2 C113_2 C114_2 O19_2 2.4(5)
C18_2 O19_2 C114_2 C113_2 -33.5(4)
C18_2 O19_2 C114_2 C115_2 148.1(3)
C113_2 C114_2 C115_2 C116_2 0.6(5)
O19_2 C114_2 C115_2 C116_2 178.9(3)
C114_2 C115_2 C116_2 C111_2 -0.7(5)
C112_2 C111_2 C116_2 C115_2 0.3(5)
C141_2 C111_2 C116_2 C115_2 179.1(3)
C18_2 N17_2 C117_2 C113_2 -37.4(4)
C13_2 N17_2 C117_2 C113_2 143.6(3)
C114_2 C113_2 C117_2 N17_2 29.6(4)
C112_2 C113_2 C117_2 N17_2 -149.5(3)
C126_2 C121_2 C122_2 C123_2 -1.2(5)
C151_2 C121_2 C122_2 C123_2 -175.8(3)
C121_2 C122_2 C123_2 C124_2 1.0(5)
C121_2 C122_2 C123_2 C127_2 177.6(3)
C122_2 C123_2 C124_2 O29_2 179.6(3)
C127_2 C123_2 C124_2 O29_2 2.6(4)
C122_2 C123_2 C124_2 C125_2 -1.1(5)
C127_2 C123_2 C124_2 C125_2 -178.0(3)
C28_2 O29_2 C124_2 C123_2 -33.7(4)
C28_2 O29_2 C124_2 C125_2 147.0(3)
C123_2 C124_2 C125_2 C126_2 1.6(5)
O29_2 C124_2 C125_2 C126_2 -179.1(3)
C124_2 C125_2 C126_2 C121_2 -1.8(5)
C122_2 C121_2 C126_2 C125_2 1.7(5)
C151_2 C121_2 C126_2 C125_2 176.1(3)
C28_2 N27_2 C127_2 C123_2 -37.6(4)
C23_2 N27_2 C127_2 C123_2 139.7(3)
C122_2 C123_2 C127_2 N27_2 -147.2(3)
C124_2 C123_2 C127_2 N27_2 29.6(4)
C136_2 C131_2 C132_2 C133_2 3.2(6)
C161_2 C131_2 C132_2 C133_2 -174.8(3)
C131_2 C132_2 C133_2 C134_2 0.8(5)
C131_2 C132_2 C133_2 C137_2 175.5(3)
C132_2 C133_2 C134_2 C135_2 -4.6(6)
C137_2 C133_2 C134_2 C135_2 -179.7(4)
C132_2 C133_2 C134_2 O39_2 174.3(3)
C137_2 C133_2 C134_2 O39_2 -0.8(5)
C38_2 O39_2 C134_2 C133_2 -38.2(5)
C38_2 O39_2 C134_2 C135_2 140.7(4)
C133_2 C134_2 C135_2 C136_2 4.0(7)
O39_2 C134_2 C135_2 C136_2 -174.9(4)
C134_2 C135_2 C136_2 C131_2 0.3(7)
C132_2 C131_2 C136_2 C135_2 -3.9(7)
C161_2 C131_2 C136_2 C135_2 174.3(4)
C38_2 N37_2 C137_2 C133_2 -36.6(5)
C33_2 N37_2 C137_2 C133_2 144.7(3)
C134_2 C133_2 C137_2 N37_2 35.0(5)
C132_2 C133_2 C137_2 N37_2 -139.8(4)
C116_2 C111_2 C141_2 C146_2 133.5(4)
C112_2 C111_2 C141_2 C146_2 -47.8(5)
C116_2 C111_2 C141_2 C142_2 -44.9(5)
C112_2 C111_2 C141_2 C142_2 133.8(3)
C146_2 C141_2 C142_2 C143_2 1.5(5)
C111_2 C141_2 C142_2 C143_2 180.0(3)
C141_2 C142_2 C143_2 C144_2 0.7(5)
C141_2 C142_2 C143_2 C147_2 -178.6(3)
C142_2 C143_2 C144_2 C145_2 -2.2(5)
C147_2 C143_2 C144_2 C145_2 177.2(3)
C142_2 C143_2 C144_2 O49_2 178.7(3)
C147_2 C143_2 C144_2 O49_2 -1.8(5)
C48_2 O49_2 C144_2 C143_2 -31.3(5)
C48_2 O49_2 C144_2 C145_2 149.6(3)
C143_2 C144_2 C145_2 C146_2 1.2(5)
O49_2 C144_2 C145_2 C146_2 -179.7(3)
C144_2 C145_2 C146_2 C141_2 1.2(5)
C142_2 C141_2 C146_2 C145_2 -2.5(5)
C111_2 C141_2 C146_2 C145_2 179.1(3)
C48_2 N47_2 C147_2 C143_2 -38.1(4)
C43_2 N47_2 C147_2 C143_2 138.4(3)
C144_2 C143_2 C147_2 N47_2 33.2(4)
C142_2 C143_2 C147_2 N47_2 -147.4(3)
C122_2 C121_2 C151_2 C156_2 -44.0(5)
C126_2 C121_2 C151_2 C156_2 141.6(4)
C122_2 C121_2 C151_2 C152_2 131.8(3)
C126_2 C121_2 C151_2 C152_2 -42.6(5)
C156_2 C151_2 C152_2 C153_2 1.5(5)
C121_2 C151_2 C152_2 C153_2 -174.5(3)
C151_2 C152_2 C153_2 C154_2 -0.3(5)
C151_2 C152_2 C153_2 C157_2 177.6(3)
C152_2 C153_2 C154_2 C155_2 -1.4(5)
C157_2 C153_2 C154_2 C155_2 -179.4(3)
C152_2 C153_2 C154_2 O59_2 -179.8(3)
C157_2 C153_2 C154_2 O59_2 2.2(5)
C58_2 O59_2 C154_2 C153_2 -24.2(5)
C58_2 O59_2 C154_2 C155_2 157.3(3)
C153_2 C154_2 C155_2 C156_2 1.9(5)
O59_2 C154_2 C155_2 C156_2 -179.7(3)
C154_2 C155_2 C156_2 C151_2 -0.6(6)
C152_2 C151_2 C156_2 C155_2 -1.0(5)
C121_2 C151_2 C156_2 C155_2 175.0(3)
C58_2 N57_2 C157_2 C153_2 -26.6(5)
C53_2 N57_2 C157_2 C153_2 153.8(3)
C154_2 C153_2 C157_2 N57_2 20.7(4)
C152_2 C153_2 C157_2 N57_2 -157.2(3)
C132_2 C131_2 C161_2 C162_2 143.1(4)
C136_2 C131_2 C161_2 C162_2 -35.0(5)
C132_2 C131_2 C161_2 C166_2 -37.1(5)
C136_2 C131_2 C161_2 C166_2 144.8(4)
C166_2 C161_2 C162_2 C163_2 -3.9(5)
C131_2 C161_2 C162_2 C163_2 175.9(3)
C161_2 C162_2 C163_2 C164_2 1.2(5)
C161_2 C162_2 C163_2 C167_2 -178.2(3)
C162_2 C163_2 C164_2 C165_2 3.1(5)
C167_2 C163_2 C164_2 C165_2 -177.5(3)
C162_2 C163_2 C164_2 O69_2 -178.5(3)
C167_2 C163_2 C164_2 O69_2 0.9(5)
C68_2 O69_2 C164_2 C163_2 -33.0(5)
C68_2 O69_2 C164_2 C165_2 145.4(4)
C163_2 C164_2 C165_2 C166_2 -4.3(6)
O69_2 C164_2 C165_2 C166_2 177.2(3)
C164_2 C165_2 C166_2 C161_2 1.4(6)
C162_2 C161_2 C166_2 C165_2 2.6(6)
C131_2 C161_2 C166_2 C165_2 -177.2(3)
C68_2 N67_2 C167_2 C163_2 -35.4(5)
C63_2 N67_2 C167_2 C163_2 132.0(3)
C164_2 C163_2 C167_2 N67_2 30.3(4)
C162_2 C163_2 C167_2 N67_2 -150.3(3)
